data_7020159
loop_
_publ_author_name
'Bonnitcha, Paul D.'
'Kim, Byung J.'
'Hocking, Rosalie K.'
'Clegg, Jack K.'
'Turner, Peter'
'Neville, Suzanne M.'
'Hambley, Trevor W.'

_publ_section_title
;
 Cobalt complexes with tripodal ligands: implications for the design of
 drug chaperones.
;
_journal_issue 37
_journal_name_full 'Dalton transactions (Cambridge, England : 2003)'
_journal_page_first 11293
_journal_page_last 11304
_journal_paper_doi 10.1039/c2dt30727h
_journal_volume 41
_journal_year 2012
_chemical_formula_moiety 'C80 H121 Cl8 Co4 N16 O42.50'
_chemical_formula_sum 'C80 H121 Cl8 Co4 N16 O42.5'
_chemical_formula_weight 2506.25
_chemical_name_systematic
;
?
;
_space_group_IT_number 14
_symmetry_cell_setting monoclinic
_symmetry_Int_Tables_number 14
_symmetry_space_group_name_Hall '-P 2ybc'
_symmetry_space_group_name_H-M 'P 1 21/c 1'
_atom_sites_solution_hydrogens geom
_atom_sites_solution_primary direct
_atom_sites_solution_secondary difmap
_audit_creation_method SHELXL-97
_cell_angle_alpha 90.00
_cell_angle_beta 93.677(4)
_cell_angle_gamma 90.00
_cell_formula_units_Z 4
_cell_length_a 13.3978(8)
_cell_length_b 28.7543(18)
_cell_length_c 26.4339(17)
_cell_measurement_reflns_used 8292
_cell_measurement_temperature 150(2)
_cell_measurement_theta_max 31.915
_cell_measurement_theta_min 2.532
_cell_volume 10162.5(11)
_computing_cell_refinement 'SAINT (Bruker-Nonius, 2003)'
_computing_data_collection 'APEX (Bruker-Nonius, 2003)'
_computing_data_reduction 'SAINT (Bruker-Nonius, 2003), XPREP (Bruker-Nonius, 2003)'
_computing_molecular_graphics
;ORTEP-3 (Farrugia, 1997)
WINGX-32 (Farrugia, 1999)
;
_computing_publication_material 'enCIFer 1.1 (CCDC, 2005)'
_computing_structure_refinement 'SHELXL-97 (Sheldrick, 1997)'
_computing_structure_solution 'SIR97 (Altomare, et. al. 1997)'
_diffrn_ambient_temperature 150(2)
_diffrn_measured_fraction_theta_full 0.997
_diffrn_measured_fraction_theta_max 0.997
_diffrn_measurement_device_type APEXII-FR591
_diffrn_measurement_method \w+\f
_diffrn_radiation_monochromator graphite
_diffrn_radiation_source 'rotating anode'
_diffrn_radiation_type MoK\a
_diffrn_radiation_wavelength 0.71073
_diffrn_reflns_av_R_equivalents 0.0320
_diffrn_reflns_av_sigmaI/netI 0.0287
_diffrn_reflns_limit_h_max 18
_diffrn_reflns_limit_h_min -19
_diffrn_reflns_limit_k_max 42
_diffrn_reflns_limit_k_min -42
_diffrn_reflns_limit_l_max 39
_diffrn_reflns_limit_l_min -39
_diffrn_reflns_number 218559
_diffrn_reflns_theta_full 31.80
_diffrn_reflns_theta_max 31.80
_diffrn_reflns_theta_min 1.42
_diffrn_standards_decay_% 0
_diffrn_standards_interval_count 0
_diffrn_standards_interval_time 0
_diffrn_standards_number 0
_exptl_absorpt_coefficient_mu 0.951
_exptl_absorpt_correction_T_max 0.827
_exptl_absorpt_correction_T_min 0.766
_exptl_absorpt_correction_type multi-scan
_exptl_absorpt_process_details 'SADABS (Sheldrick, 2003)'
_exptl_crystal_colour red
_exptl_crystal_density_diffrn 1.638
_exptl_crystal_density_method 'not measured'
_exptl_crystal_description block
_exptl_crystal_F_000 5188
_exptl_crystal_size_max 0.280
_exptl_crystal_size_mid 0.250
_exptl_crystal_size_min 0.200
_refine_diff_density_max 0.628
_refine_diff_density_min -0.480
_refine_diff_density_rms 0.068
_refine_ls_extinction_method none
_refine_ls_goodness_of_fit_ref 1.038
_refine_ls_hydrogen_treatment mixed
_refine_ls_matrix_type full
_refine_ls_number_parameters 1507
_refine_ls_number_reflns 34567
_refine_ls_number_restraints 34
_refine_ls_restrained_S_all 1.039
_refine_ls_R_factor_all 0.0613
_refine_ls_R_factor_gt 0.0346
_refine_ls_shift/su_max 0.004
_refine_ls_shift/su_mean 0.000
_refine_ls_structure_factor_coef Fsqd
_refine_ls_weighting_details 'calc w=1/[\s^2^(Fo^2^)+(0.0534P)^2^+1.8638P] where P=(Fo^2^+2Fc^2^)/3'
_refine_ls_weighting_scheme calc
_refine_ls_wR_factor_gt 0.0931
_refine_ls_wR_factor_ref 0.1054
_reflns_number_gt 23279
_reflns_number_total 34567
_reflns_threshold_expression >2sigma(I)
_cod_data_source_file c2dt30727h.txt
_cod_data_source_block 1
_cod_depositor_comments
;
The following automatic conversions were performed:
data name '_symmetry_intl_tables_number' replaced with
'_symmetry_Int_Tables_number' as specified in the replacement file
'/home/antanas/src/cod-tools/trunk/data/replacement-values/replacement_tags.lst'.

Automatic conversion script
Id: cif_correct_tags 4998 2017-03-02 13:24:31Z antanas 
;
_cod_original_sg_symbol_H-M P21/c
_cod_original_formula_sum 'C80 H121 Cl8 Co4 N16 O42.50'
_cod_database_code 7020159

loop_
_symmetry_equiv_pos_as_xyz
'x, y, z'
'-x, y+1/2, -z+1/2'
'-x, -y, -z'
'x, -y-1/2, z-1/2'

loop_
_atom_site_label
_atom_site_type_symbol
_atom_site_fract_x
_atom_site_fract_y
_atom_site_fract_z
_atom_site_U_iso_or_equiv
_atom_site_adp_type
_atom_site_occupancy
_atom_site_symmetry_multiplicity
_atom_site_calc_flag
_atom_site_refinement_flags
_atom_site_disorder_assembly
_atom_site_disorder_group
C1 C 0.13415(11) 0.25853(5) 0.56266(5) 0.0210(3) Uani 1 1 d . . .
H1A H 0.0632 0.2622 0.5503 0.025 Uiso 1 1 calc R . .
H1B H 0.1707 0.2438 0.5355 0.025 Uiso 1 1 calc R . .
C2 C 0.17939(12) 0.30561(5) 0.57621(5) 0.0247(3) Uani 1 1 d . . .
H2A H 0.1945 0.3225 0.5449 0.030 Uiso 1 1 calc R . .
H2B H 0.1313 0.3244 0.5944 0.030 Uiso 1 1 calc R . .
C3 C 0.06689(10) 0.24389(5) 0.64671(5) 0.0201(3) Uani 1 1 d . . .
H3A H 0.0380 0.2161 0.6623 0.024 Uiso 1 1 calc R . .
H3B H 0.0117 0.2615 0.6288 0.024 Uiso 1 1 calc R . .
C4 C 0.11777(11) 0.27422(5) 0.68779(5) 0.0217(3) Uani 1 1 d . . .
H4A H 0.1213 0.3068 0.6758 0.026 Uiso 1 1 calc R . .
H4B H 0.0792 0.2737 0.7185 0.026 Uiso 1 1 calc R . .
C5 C 0.12941(10) 0.17825(5) 0.59773(5) 0.0205(3) Uani 1 1 d . . .
H5A H 0.1651 0.1700 0.5673 0.025 Uiso 1 1 calc R . .
H5B H 0.0577 0.1706 0.5911 0.025 Uiso 1 1 calc R . .
C6 C 0.17295(11) 0.15142(5) 0.64357(5) 0.0228(3) Uani 1 1 d . . .
H6A H 0.1293 0.1549 0.6722 0.027 Uiso 1 1 calc R . .
H6B H 0.1777 0.1180 0.6353 0.027 Uiso 1 1 calc R . .
C7 C 0.58099(11) 0.23805(6) 0.68730(5) 0.0254(3) Uani 1 1 d . . .
H7A H 0.5787 0.2686 0.7037 0.038 Uiso 1 1 calc R . .
H7B H 0.6403 0.2362 0.6675 0.038 Uiso 1 1 calc R . .
H7C H 0.5842 0.2136 0.7132 0.038 Uiso 1 1 calc R . .
C8 C 0.48857(10) 0.23152(5) 0.65269(5) 0.0183(3) Uani 1 1 d . . .
C9 C 0.49793(10) 0.21358(5) 0.60383(5) 0.0184(3) Uani 1 1 d . . .
H9 H 0.5626 0.2046 0.5948 0.022 Uiso 1 1 calc R . .
C10 C 0.41830(10) 0.20816(4) 0.56782(5) 0.0156(2) Uani 1 1 d . . .
C11 C 0.43504(10) 0.19303(4) 0.51523(5) 0.0157(2) Uani 1 1 d . . .
C12 C 0.51414(10) 0.16489(5) 0.50458(5) 0.0173(3) Uani 1 1 d . . .
H12 H 0.5610 0.1558 0.5312 0.021 Uiso 1 1 calc R . .
C13 C 0.52685(10) 0.14924(5) 0.45441(5) 0.0174(3) Uani 1 1 d . . .
C14 C 0.60479(11) 0.11829(5) 0.44307(5) 0.0227(3) Uani 1 1 d . . .
H14 H 0.6510 0.1080 0.4694 0.027 Uiso 1 1 calc R . .
C15 C 0.61413(12) 0.10301(5) 0.39418(5) 0.0264(3) Uani 1 1 d . . .
H15 H 0.6656 0.0817 0.3872 0.032 Uiso 1 1 calc R . .
C16 C 0.54714(11) 0.11908(5) 0.35448(5) 0.0244(3) Uani 1 1 d . . .
H16 H 0.5544 0.1088 0.3208 0.029 Uiso 1 1 calc R . .
C17 C 0.47183(11) 0.14938(5) 0.36431(5) 0.0220(3) Uani 1 1 d . . .
H17 H 0.4280 0.1603 0.3372 0.026 Uiso 1 1 calc R . .
C18 C 0.45871(10) 0.16455(5) 0.41449(5) 0.0173(3) Uani 1 1 d . . .
C19 C 0.37877(10) 0.19437(5) 0.42617(5) 0.0203(3) Uani 1 1 d . . .
H19 H 0.3336 0.2053 0.3996 0.024 Uiso 1 1 calc R . .
C20 C 0.36583(10) 0.20765(5) 0.47501(5) 0.0190(3) Uani 1 1 d . . .
H20 H 0.3105 0.2267 0.4822 0.023 Uiso 1 1 calc R . .
C21 C 0.62062(10) 0.06963(5) 0.58267(5) 0.0190(3) Uani 1 1 d . . .
H21A H 0.5491 0.0750 0.5725 0.023 Uiso 1 1 calc R . .
H21B H 0.6598 0.0736 0.5524 0.023 Uiso 1 1 calc R . .
C22 C 0.65566(10) 0.10390(5) 0.62340(5) 0.0219(3) Uani 1 1 d . . .
H22A H 0.6624 0.1352 0.6085 0.026 Uiso 1 1 calc R . .
H22B H 0.6063 0.1057 0.6496 0.026 Uiso 1 1 calc R . .
C23 C 0.63431(11) -0.01411(5) 0.56268(5) 0.0219(3) Uani 1 1 d . . .
H23A H 0.6708 -0.0023 0.5339 0.026 Uiso 1 1 calc R . .
H23B H 0.5646 -0.0209 0.5502 0.026 Uiso 1 1 calc R . .
C24 C 0.68410(12) -0.05809(5) 0.58371(5) 0.0257(3) Uani 1 1 d . . .
H24A H 0.6369 -0.0757 0.6037 0.031 Uiso 1 1 calc R . .
H24B H 0.7038 -0.0781 0.5556 0.031 Uiso 1 1 calc R . .
C25 C 0.55882(10) 0.01099(5) 0.64171(5) 0.0188(3) Uani 1 1 d . . .
H25A H 0.5039 -0.0078 0.6254 0.023 Uiso 1 1 calc R . .
H25B H 0.5300 0.0404 0.6537 0.023 Uiso 1 1 calc R . .
C26 C 0.60744(10) -0.01546(5) 0.68637(5) 0.0203(3) Uani 1 1 d . . .
H26A H 0.5650 -0.0139 0.7156 0.024 Uiso 1 1 calc R . .
H26B H 0.6164 -0.0485 0.6773 0.024 Uiso 1 1 calc R . .
C27 C 1.06851(11) 0.01906(5) 0.69071(5) 0.0241(3) Uani 1 1 d . . .
H27A H 1.0770 0.0465 0.7126 0.036 Uiso 1 1 calc R . .
H27B H 1.1280 0.0151 0.6714 0.036 Uiso 1 1 calc R . .
H27C H 1.0594 -0.0086 0.7116 0.036 Uiso 1 1 calc R . .
C28 C 0.97823(10) 0.02552(5) 0.65467(5) 0.0171(2) Uani 1 1 d . . .
C29 C 0.99130(10) 0.03943(5) 0.60457(5) 0.0180(3) Uani 1 1 d . . .
H29 H 1.0572 0.0465 0.5956 0.022 Uiso 1 1 calc R . .
C30 C 0.91360(10) 0.04354(4) 0.56734(4) 0.0148(2) Uani 1 1 d . . .
C31 C 0.93325(10) 0.05788(4) 0.51477(4) 0.0154(2) Uani 1 1 d . . .
C32 C 1.01110(10) 0.08706(5) 0.50530(5) 0.0178(3) Uani 1 1 d . . .
H32 H 1.0559 0.0968 0.5325 0.021 Uiso 1 1 calc R . .
C33 C 1.02556(10) 0.10285(5) 0.45521(5) 0.0176(3) Uani 1 1 d . . .
C34 C 1.10166(11) 0.13520(5) 0.44479(5) 0.0242(3) Uani 1 1 d . . .
H34 H 1.1454 0.1466 0.4717 0.029 Uiso 1 1 calc R . .
C35 C 1.11258(12) 0.15018(5) 0.39618(6) 0.0275(3) Uani 1 1 d . . .
H35 H 1.1629 0.1723 0.3898 0.033 Uiso 1 1 calc R . .
C36 C 1.04969(11) 0.13298(5) 0.35568(5) 0.0253(3) Uani 1 1 d . . .
H36 H 1.0586 0.1432 0.3221 0.030 Uiso 1 1 calc R . .
C37 C 0.97565(11) 0.10162(5) 0.36454(5) 0.0220(3) Uani 1 1 d . . .
H37 H 0.9341 0.0900 0.3369 0.026 Uiso 1 1 calc R . .
C38 C 0.96043(10) 0.08644(5) 0.41455(5) 0.0174(3) Uani 1 1 d . . .
C39 C 0.88120(10) 0.05579(5) 0.42534(5) 0.0199(3) Uani 1 1 d . . .
H39 H 0.8376 0.0444 0.3984 0.024 Uiso 1 1 calc R . .
C40 C 0.86701(10) 0.04248(5) 0.47401(5) 0.0184(3) Uani 1 1 d . . .
H40 H 0.8124 0.0228 0.4806 0.022 Uiso 1 1 calc R . .
C41 C 0.94278(10) 0.26259(5) 0.35315(5) 0.0193(3) Uani 1 1 d . . .
H41A H 0.9981 0.2441 0.3696 0.023 Uiso 1 1 calc R . .
H41B H 0.9710 0.2920 0.3409 0.023 Uiso 1 1 calc R . .
C42 C 0.89445(10) 0.23569(5) 0.30873(5) 0.0208(3) Uani 1 1 d . . .
H42A H 0.9366 0.2374 0.2793 0.025 Uiso 1 1 calc R . .
H42B H 0.8865 0.2026 0.3180 0.025 Uiso 1 1 calc R . .
C43 C 0.88000(10) 0.32137(5) 0.41179(5) 0.0191(3) Uani 1 1 d . . .
H43A H 0.9514 0.3270 0.4220 0.023 Uiso 1 1 calc R . .
H43B H 0.8407 0.3254 0.4420 0.023 Uiso 1 1 calc R . .
C44 C 0.84450(10) 0.35528(5) 0.37068(5) 0.0216(3) Uani 1 1 d . . .
H44A H 0.8373 0.3867 0.3853 0.026 Uiso 1 1 calc R . .
H44B H 0.8938 0.3570 0.3444 0.026 Uiso 1 1 calc R . .
C45 C 0.86804(11) 0.23759(5) 0.43254(5) 0.0226(3) Uani 1 1 d . . .
H45A H 0.8312 0.2493 0.4612 0.027 Uiso 1 1 calc R . .
H45B H 0.9379 0.2312 0.4451 0.027 Uiso 1 1 calc R . .
C46 C 0.81943(12) 0.19350(5) 0.41163(6) 0.0266(3) Uani 1 1 d . . .
H46A H 0.8666 0.1764 0.3911 0.032 Uiso 1 1 calc R . .
H46B H 0.8013 0.1731 0.4398 0.032 Uiso 1 1 calc R . .
C47 C 0.43240(11) 0.26734(6) 0.30483(5) 0.0247(3) Uani 1 1 d . . .
H47A H 0.4234 0.2944 0.2824 0.037 Uiso 1 1 calc R . .
H47B H 0.3730 0.2635 0.3242 0.037 Uiso 1 1 calc R . .
H47C H 0.4420 0.2394 0.2845 0.037 Uiso 1 1 calc R . .
C48 C 0.52271(10) 0.27470(5) 0.34076(5) 0.0178(3) Uani 1 1 d . . .
C49 C 0.50951(10) 0.28865(5) 0.39071(5) 0.0184(3) Uani 1 1 d . . .
H49 H 0.4433 0.2947 0.3999 0.022 Uiso 1 1 calc R . .
C50 C 0.58720(10) 0.29416(4) 0.42766(5) 0.0154(2) Uani 1 1 d . . .
C51 C 0.56766(10) 0.30888(4) 0.47987(5) 0.0156(2) Uani 1 1 d . . .
C52 C 0.48957(10) 0.33812(5) 0.48884(5) 0.0181(3) Uani 1 1 d . . .
H52 H 0.4446 0.3474 0.4614 0.022 Uiso 1 1 calc R . .
C53 C 0.47499(10) 0.35468(5) 0.53844(5) 0.0182(3) Uani 1 1 d . . .
C54 C 0.39884(11) 0.38729(5) 0.54785(5) 0.0253(3) Uani 1 1 d . . .
H54 H 0.3549 0.3979 0.5206 0.030 Uiso 1 1 calc R . .
C55 C 0.38825(12) 0.40366(5) 0.59615(6) 0.0285(3) Uani 1 1 d . . .
H55 H 0.3388 0.4264 0.6019 0.034 Uiso 1 1 calc R . .
C56 C 0.45087(12) 0.38675(5) 0.63712(5) 0.0267(3) Uani 1 1 d . . .
H56 H 0.4419 0.3975 0.6705 0.032 Uiso 1 1 calc R . .
C57 C 0.52429(11) 0.35501(5) 0.62906(5) 0.0236(3) Uani 1 1 d . . .
H57 H 0.5653 0.3436 0.6570 0.028 Uiso 1 1 calc R . .
C58 C 0.53994(10) 0.33893(5) 0.57955(5) 0.0185(3) Uani 1 1 d . . .
C59 C 0.61897(11) 0.30822(5) 0.56933(5) 0.0214(3) Uani 1 1 d . . .
H59 H 0.6622 0.2972 0.5966 0.026 Uiso 1 1 calc R . .
C60 C 0.63422(10) 0.29412(5) 0.52093(5) 0.0203(3) Uani 1 1 d . . .
H60 H 0.6892 0.2745 0.5147 0.024 Uiso 1 1 calc R . .
C61 C 0.37089(10) 0.42523(5) 0.39672(5) 0.0210(3) Uani 1 1 d . . .
H61A H 0.3350 0.4171 0.4271 0.025 Uiso 1 1 calc R . .
H61B H 0.4424 0.4171 0.4033 0.025 Uiso 1 1 calc R . .
C62 C 0.32674(11) 0.39893(5) 0.35085(5) 0.0227(3) Uani 1 1 d . . .
H62A H 0.3705 0.4023 0.3223 0.027 Uiso 1 1 calc R . .
H62B H 0.3212 0.3654 0.3590 0.027 Uiso 1 1 calc R . .
C63 C 0.36842(11) 0.50542(5) 0.43227(5) 0.0216(3) Uani 1 1 d . . .
H63A H 0.4394 0.5085 0.4447 0.026 Uiso 1 1 calc R . .
H63B H 0.3312 0.4909 0.4593 0.026 Uiso 1 1 calc R . .
C64 C 0.32472(12) 0.55284(5) 0.41868(5) 0.0253(3) Uani 1 1 d . . .
H64A H 0.3108 0.5700 0.4499 0.030 Uiso 1 1 calc R . .
H64B H 0.3731 0.5711 0.4001 0.030 Uiso 1 1 calc R . .
C65 C 0.43492(10) 0.49056(5) 0.34820(5) 0.0214(3) Uani 1 1 d . . .
H65A H 0.4630 0.4626 0.3325 0.026 Uiso 1 1 calc R . .
H65B H 0.4906 0.5077 0.3663 0.026 Uiso 1 1 calc R . .
C66 C 0.38531(11) 0.52141(5) 0.30723(5) 0.0220(3) Uani 1 1 d . . .
H66A H 0.3827 0.5539 0.3194 0.026 Uiso 1 1 calc R . .
H66B H 0.4240 0.5207 0.2766 0.026 Uiso 1 1 calc R . .
C67 C -0.07921(11) 0.48928(6) 0.30813(5) 0.0265(3) Uani 1 1 d . . .
H67A H -0.0736 0.5188 0.2901 0.040 Uiso 1 1 calc R . .
H67B H -0.1380 0.4901 0.3283 0.040 Uiso 1 1 calc R . .
H67C H -0.0862 0.4638 0.2836 0.040 Uiso 1 1 calc R . .
C68 C 0.01321(10) 0.48176(5) 0.34251(5) 0.0188(3) Uani 1 1 d . . .
C69 C 0.00311(10) 0.46423(5) 0.39143(5) 0.0190(3) Uani 1 1 d . . .
H69 H -0.0621 0.4565 0.4009 0.023 Uiso 1 1 calc R . .
C70 C 0.08328(10) 0.45742(4) 0.42708(5) 0.0158(2) Uani 1 1 d . . .
C71 C 0.06594(10) 0.44218(5) 0.47954(5) 0.0161(2) Uani 1 1 d . . .
C72 C -0.01387(10) 0.41434(5) 0.48973(5) 0.0180(3) Uani 1 1 d . . .
H72 H -0.0611 0.4059 0.4630 0.022 Uiso 1 1 calc R . .
C73 C -0.02678(10) 0.39804(5) 0.53966(5) 0.0179(3) Uani 1 1 d . . .
C74 C -0.10485(11) 0.36681(5) 0.55033(5) 0.0241(3) Uani 1 1 d . . .
H74 H -0.1513 0.3570 0.5238 0.029 Uiso 1 1 calc R . .
C75 C -0.11354(12) 0.35082(5) 0.59874(6) 0.0274(3) Uani 1 1 d . . .
H75 H -0.1646 0.3292 0.6054 0.033 Uiso 1 1 calc R . .
C76 C -0.04694(12) 0.36636(5) 0.63885(5) 0.0260(3) Uani 1 1 d . . .
H76 H -0.0544 0.3556 0.6724 0.031 Uiso 1 1 calc R . .
C77 C 0.02828(11) 0.39689(5) 0.62964(5) 0.0238(3) Uani 1 1 d . . .
H77 H 0.0720 0.4075 0.6570 0.029 Uiso 1 1 calc R . .
C78 C 0.04170(10) 0.41290(5) 0.57973(5) 0.0188(3) Uani 1 1 d . . .
C79 C 0.12190(11) 0.44257(5) 0.56850(5) 0.0224(3) Uani 1 1 d . . .
H79 H 0.1672 0.4531 0.5952 0.027 Uiso 1 1 calc R . .
C80 C 0.13499(10) 0.45615(5) 0.51986(5) 0.0210(3) Uani 1 1 d . . .
H80 H 0.1906 0.4751 0.5129 0.025 Uiso 1 1 calc R . .
N1 N 0.14159(8) 0.22892(4) 0.60914(4) 0.0164(2) Uani 1 1 d . . .
N2 N 0.27403(10) 0.29866(4) 0.60929(4) 0.0209(2) Uani 1 1 d D . .
N3 N 0.22019(9) 0.25582(4) 0.69982(4) 0.0190(2) Uani 1 1 d D . .
N4 N 0.27434(9) 0.17046(4) 0.65786(4) 0.0185(2) Uani 1 1 d D . .
N5 N 0.63503(8) 0.02159(4) 0.60373(4) 0.0157(2) Uani 1 1 d . . .
N6 N 0.75457(9) 0.08802(4) 0.64670(4) 0.0180(2) Uani 1 1 d D . .
N7 N 0.77514(9) -0.04472(4) 0.61686(4) 0.0208(2) Uani 1 1 d D . .
N8 N 0.70598(9) 0.00661(4) 0.69933(4) 0.0189(2) Uani 1 1 d D . .
N9 N 0.86637(8) 0.27311(4) 0.39122(4) 0.0157(2) Uani 1 1 d . . .
N10 N 0.79516(9) 0.25704(4) 0.29578(4) 0.0192(2) Uani 1 1 d D . .
N11 N 0.74581(9) 0.33887(4) 0.34762(4) 0.0180(2) Uani 1 1 d D . .
N12 N 0.72723(9) 0.20640(4) 0.37929(4) 0.0210(2) Uani 1 1 d D . .
N13 N 0.36005(8) 0.47597(4) 0.38545(4) 0.0169(2) Uani 1 1 d . . .
N14 N 0.22575(9) 0.41853(4) 0.33662(4) 0.0189(2) Uani 1 1 d D . .
N15 N 0.22915(10) 0.54640(4) 0.38605(4) 0.0214(2) Uani 1 1 d D . .
N16 N 0.28251(9) 0.50366(4) 0.29510(4) 0.0193(2) Uani 1 1 d D . .
O1 O 0.40662(7) 0.24390(3) 0.67105(3) 0.02001(19) Uani 1 1 d . . .
O2 O 0.32562(7) 0.21641(3) 0.57565(3) 0.01762(19) Uani 1 1 d . . .
O3 O 0.89446(7) 0.01720(3) 0.67322(3) 0.01855(19) Uani 1 1 d . . .
O4 O 0.82072(7) 0.03503(3) 0.57375(3) 0.01700(18) Uani 1 1 d . . .
O5 O 0.60693(7) 0.26729(3) 0.32195(3) 0.01923(19) Uani 1 1 d . . .
O6 O 0.68063(7) 0.28652(3) 0.42105(3) 0.01708(18) Uani 1 1 d . . .
O7 O 0.09553(7) 0.49300(3) 0.32380(3) 0.0202(2) Uani 1 1 d . . .
O8 O 0.17587(7) 0.46423(3) 0.41897(3) 0.01756(19) Uani 1 1 d . . .
O9 O 0.24678(10) 0.08031(6) 0.54382(5) 0.0545(4) Uani 1 1 d . . .
O10 O 0.38186(9) 0.02866(4) 0.55289(4) 0.0355(3) Uani 1 1 d . . .
O11 O 0.38178(8) 0.09624(4) 0.60283(4) 0.0321(3) Uani 1 1 d . . .
O12 O 0.27033(11) 0.03593(5) 0.61736(5) 0.0459(3) Uani 1 1 d . . .
O13 O 0.96428(8) 0.12421(4) 0.68726(4) 0.0338(3) Uani 1 1 d . H .
O14 O 0.9669(5) 0.1890(2) 0.7464(6) 0.077(3) Uani 0.50 1 d PD H .
O15 O 1.02075(10) 0.11675(5) 0.77274(5) 0.0479(3) Uani 1 1 d D H .
O16 O 0.85218(9) 0.12999(8) 0.75045(5) 0.0809(7) Uani 1 1 d D H .
O17 O 0.89186(10) 0.22705(5) 0.55152(5) 0.0464(3) Uani 1 1 d . . .
O18 O 0.87407(10) 0.15199(5) 0.58267(6) 0.0477(3) Uani 1 1 d . . .
O19 O 0.77562(13) 0.21116(6) 0.61207(6) 0.0619(4) Uani 1 1 d . . .
O20 O 0.74584(10) 0.18464(5) 0.52996(5) 0.0536(4) Uani 1 1 d . . .
O21 O 0.72258(13) 0.46607(6) 0.38625(6) 0.0673(5) Uani 1 1 d . . .
O22 O 0.62518(10) 0.40410(5) 0.41010(6) 0.0486(4) Uani 1 1 d . . .
O23 O 0.61072(10) 0.47535(5) 0.45035(5) 0.0507(4) Uani 1 1 d . . .
O24 O 0.75719(11) 0.43172(6) 0.46433(5) 0.0594(4) Uani 1 1 d . . .
O25 O 0.73951(10) 0.12045(5) 0.19703(4) 0.0299(3) Uani 0.875 1 d P A 1
O26 O 0.71012(10) 0.16322(4) 0.27063(5) 0.0328(3) Uani 0.875 1 d P A 1
O27 O 0.87297(10) 0.13826(5) 0.25587(5) 0.0328(3) Uani 0.875 1 d P A 1
O28 O 0.75138(12) 0.08398(5) 0.27704(5) 0.0398(3) Uani 0.875 1 d P A 1
O29 O 0.47893(10) 0.36589(5) 0.22126(5) 0.0484(3) Uani 1 1 d . B .
O30 O 0.53674(8) 0.37411(4) 0.30659(4) 0.0340(3) Uani 1 1 d . B .
O31 O 0.64875(9) 0.37870(8) 0.24349(5) 0.0774(6) Uani 1 1 d . B .
O32 O 0.5544(3) 0.43715(16) 0.25167(18) 0.0415(9) Uani 0.50 1 d P B 1
O33 O 0.25846(10) 0.32828(5) 0.45013(5) 0.0503(4) Uani 1 1 d . . .
O34 O 0.22428(11) 0.28204(5) 0.37831(5) 0.0448(3) Uani 1 1 d . . .
O35 O 0.11907(9) 0.27886(4) 0.44604(4) 0.0337(3) Uani 1 1 d . . .
O36 O 0.11974(8) 0.34486(4) 0.39373(4) 0.0310(2) Uani 1 1 d . . .
O37 O 0.25381(12) 0.16614(5) 0.27486(5) 0.0394(3) Uani 0.875 1 d P C 1
O38 O 0.21150(10) 0.08685(5) 0.27162(5) 0.0345(3) Uani 0.875 1 d P C 1
O39 O 0.24160(10) 0.12746(5) 0.19635(4) 0.0305(3) Uani 0.875 1 d P C 1
O40 O 0.37484(10) 0.11055(5) 0.25569(5) 0.0343(3) Uani 0.875 1 d P C 1
O1W O 0.29789(8) 0.07081(4) 0.72070(4) 0.0312(2) Uani 1 1 d D . .
O2W O 0.20093(9) 0.31757(4) 0.27483(4) 0.0319(2) Uani 1 1 d D . .
O3W O 0.3381(6) 0.0182(3) 0.1941(3) 0.0908(18) Uiso 0.25 1 d P D 2
O4W O 0.8392(6) 0.2307(3) 0.1911(3) 0.0908(18) Uiso 0.25 1 d P E 3
Cl1 Cl 0.32020(3) 0.060250(13) 0.578770(12) 0.02289(7) Uani 1 1 d . . .
Cl2 Cl 0.95135(3) 0.139187(13) 0.737866(12) 0.02441(7) Uani 1 1 d . . .
Cl3 Cl 0.82241(3) 0.193871(12) 0.569142(13) 0.02374(7) Uani 1 1 d . . .
Cl4 Cl 0.67848(3) 0.444373(13) 0.427767(13) 0.02468(7) Uani 1 1 d . . .
Cl5 Cl 0.76892(8) 0.12631(5) 0.25015(5) 0.02256(18) Uani 0.875 1 d P A 1
Cl6 Cl 0.54917(3) 0.388554(13) 0.255907(12) 0.02465(7) Uani 1 1 d . . .
Cl7 Cl 0.18040(2) 0.308492(12) 0.417569(12) 0.02215(7) Uani 1 1 d . . .
Cl8 Cl 0.27071(5) 0.12274(3) 0.24964(3) 0.02206(13) Uani 0.875 1 d P C 1
Cl5A Cl 0.7415(6) 0.1318(4) 0.2478(4) 0.0310(17) Uani 0.125 1 d P F 2
O25A O 0.6363(9) 0.1201(4) 0.2408(4) 0.0534(11) Uiso 0.125 1 d P F 2
O26A O 0.7920(9) 0.0969(4) 0.2220(5) 0.0534(11) Uiso 0.125 1 d P F 2
O27A O 0.7646(9) 0.1350(4) 0.3020(4) 0.0534(11) Uiso 0.125 1 d P F 2
O28A O 0.7592(9) 0.1760(4) 0.2230(4) 0.0534(11) Uiso 0.125 1 d P F 2
O37A O 0.2607(9) 0.1155(4) 0.3036(4) 0.0534(11) Uiso 0.125 1 d P G 2
Cl8A Cl 0.2363(4) 0.1192(3) 0.2501(3) 0.0371(14) Uani 0.125 1 d P G 2
O38A O 0.1359(9) 0.1304(4) 0.2416(4) 0.0534(11) Uiso 0.125 1 d P G 2
O39A O 0.2549(9) 0.0724(4) 0.2260(4) 0.0534(11) Uiso 0.125 1 d P G 2
O40A O 0.2948(9) 0.1521(4) 0.2259(5) 0.0534(11) Uiso 0.125 1 d P G 2
O14A O 0.9723(6) 0.1865(2) 0.7375(6) 0.076(3) Uani 0.50 1 d PD H 2
O32A O 0.5096(2) 0.43669(16) 0.25121(16) 0.0371(9) Uani 0.50 1 d P B 2
Co1 Co 0.278310(13) 0.235794(6) 0.638181(6) 0.01412(4) Uani 1 1 d . . .
Co2 Co 0.768997(13) 0.021002(6) 0.636867(6) 0.01342(4) Uani 1 1 d . . .
Co3 Co 0.732267(13) 0.271890(6) 0.358205(6) 0.01362(4) Uani 1 1 d . . .
Co4 Co 0.223552(13) 0.483823(6) 0.356655(6) 0.01438(4) Uani 1 1 d . . .
H1N H 0.2796(12) 0.3216(4) 0.6325(4) 0.022 Uiso 1 1 d D . .
H2N H 0.3285(7) 0.3010(6) 0.5912(5) 0.022 Uiso 1 1 d D . .
H3N H 0.2567(10) 0.2776(4) 0.7171(5) 0.022 Uiso 1 1 d D . .
H4N H 0.2119(12) 0.2323(4) 0.7216(5) 0.022 Uiso 1 1 d D . .
H5N H 0.2885(11) 0.1647(5) 0.69100(15) 0.022 Uiso 1 1 d D . .
H6N H 0.3193(9) 0.1539(5) 0.6415(5) 0.022 Uiso 1 1 d D . .
H7N H 0.7607(12) 0.0967(5) 0.67947(17) 0.022 Uiso 1 1 d D . .
H8N H 0.8033(8) 0.1020(5) 0.6304(5) 0.022 Uiso 1 1 d D . .
H9N H 0.8299(7) -0.0485(6) 0.5993(5) 0.022 Uiso 1 1 d D . .
H10N H 0.7820(12) -0.0648(4) 0.6429(4) 0.022 Uiso 1 1 d D . .
H11N H 0.7434(10) -0.0130(4) 0.7191(5) 0.022 Uiso 1 1 d D . .
H12N H 0.6961(12) 0.0326(3) 0.7174(5) 0.022 Uiso 1 1 d D . .
H13N H 0.8056(12) 0.2825(3) 0.2771(5) 0.022 Uiso 1 1 d D . .
H14N H 0.7566(10) 0.2369(4) 0.2772(5) 0.022 Uiso 1 1 d D . .
H15N H 0.6965(8) 0.3531(5) 0.3633(5) 0.022 Uiso 1 1 d D . .
H16N H 0.7392(12) 0.3481(5) 0.31505(18) 0.022 Uiso 1 1 d D . .
H17N H 0.7181(12) 0.1865(4) 0.3531(4) 0.022 Uiso 1 1 d D . .
H18N H 0.6733(7) 0.2028(6) 0.3975(5) 0.022 Uiso 1 1 d D . .
H19N H 0.1814(9) 0.4026(5) 0.3541(5) 0.022 Uiso 1 1 d D . .
H20N H 0.2123(11) 0.4138(5) 0.30322(13) 0.022 Uiso 1 1 d D . .
H21N H 0.1768(7) 0.5492(6) 0.4056(5) 0.022 Uiso 1 1 d D . .
H22N H 0.2234(12) 0.5696(4) 0.3632(4) 0.022 Uiso 1 1 d D . .
H23N H 0.2878(12) 0.4796(4) 0.2737(5) 0.022 Uiso 1 1 d D . .
H24N H 0.2441(10) 0.5250(4) 0.2783(5) 0.022 Uiso 1 1 d D . .
H1W H 0.2918(12) 0.0581(5) 0.6896(2) 0.022 Uiso 1 1 d D . .
H2W H 0.3592(5) 0.0836(5) 0.7210(6) 0.022 Uiso 1 1 d D . .
H3W H 0.2096(12) 0.3070(5) 0.3068(2) 0.022 Uiso 1 1 d D . .
H4W H 0.1386(5) 0.3294(5) 0.2718(6) 0.022 Uiso 1 1 d D . .

loop_
_atom_site_aniso_label
_atom_site_aniso_U_11
_atom_site_aniso_U_22
_atom_site_aniso_U_33
_atom_site_aniso_U_23
_atom_site_aniso_U_13
_atom_site_aniso_U_12
C1 0.0193(7) 0.0265(7) 0.0170(6) 0.0010(5) -0.0005(5) 0.0037(6)
C2 0.0294(8) 0.0232(7) 0.0216(6) 0.0058(5) 0.0020(5) 0.0045(6)
C3 0.0168(6) 0.0240(7) 0.0200(6) -0.0036(5) 0.0042(5) 0.0012(6)
C4 0.0221(7) 0.0222(7) 0.0211(6) -0.0048(5) 0.0046(5) 0.0014(6)
C5 0.0175(7) 0.0190(6) 0.0250(6) -0.0067(5) 0.0012(5) -0.0019(5)
C6 0.0197(7) 0.0190(7) 0.0302(7) -0.0007(5) 0.0050(5) -0.0032(6)
C7 0.0187(7) 0.0371(8) 0.0200(6) -0.0003(6) -0.0031(5) -0.0043(6)
C8 0.0175(6) 0.0198(6) 0.0174(6) 0.0027(5) 0.0000(5) -0.0040(5)
C9 0.0145(6) 0.0230(7) 0.0177(6) 0.0005(5) 0.0013(5) -0.0007(5)
C10 0.0166(6) 0.0149(6) 0.0155(5) 0.0011(4) 0.0023(4) -0.0005(5)
C11 0.0149(6) 0.0166(6) 0.0158(5) 0.0021(4) 0.0017(4) -0.0013(5)
C12 0.0171(6) 0.0197(6) 0.0152(5) 0.0013(5) 0.0005(4) 0.0025(5)
C13 0.0178(7) 0.0166(6) 0.0180(6) 0.0011(5) 0.0023(5) -0.0015(5)
C14 0.0224(7) 0.0235(7) 0.0225(6) 0.0008(5) 0.0042(5) 0.0034(6)
C15 0.0271(8) 0.0241(7) 0.0286(7) -0.0037(6) 0.0076(6) 0.0015(6)
C16 0.0284(8) 0.0256(7) 0.0201(6) -0.0061(5) 0.0075(5) -0.0067(6)
C17 0.0244(7) 0.0246(7) 0.0172(6) -0.0012(5) 0.0018(5) -0.0061(6)
C18 0.0182(7) 0.0182(6) 0.0158(5) 0.0007(5) 0.0021(5) -0.0040(5)
C19 0.0186(7) 0.0250(7) 0.0171(6) 0.0027(5) -0.0003(5) 0.0007(6)
C20 0.0173(7) 0.0216(7) 0.0183(6) 0.0025(5) 0.0015(5) 0.0032(5)
C21 0.0156(6) 0.0214(6) 0.0200(6) 0.0079(5) 0.0008(5) 0.0010(5)
C22 0.0188(7) 0.0177(6) 0.0291(7) 0.0028(5) 0.0013(5) 0.0029(5)
C23 0.0197(7) 0.0281(7) 0.0179(6) -0.0053(5) 0.0002(5) -0.0060(6)
C24 0.0263(8) 0.0227(7) 0.0283(7) -0.0085(6) 0.0048(6) -0.0052(6)
C25 0.0146(6) 0.0235(7) 0.0188(6) 0.0037(5) 0.0047(5) -0.0006(5)
C26 0.0178(7) 0.0231(7) 0.0202(6) 0.0051(5) 0.0046(5) 0.0011(5)
C27 0.0160(7) 0.0371(8) 0.0188(6) -0.0002(5) -0.0025(5) 0.0040(6)
C28 0.0148(6) 0.0190(6) 0.0174(6) -0.0024(5) -0.0002(4) 0.0033(5)
C29 0.0138(6) 0.0234(7) 0.0169(6) -0.0015(5) 0.0017(4) 0.0011(5)
C30 0.0149(6) 0.0143(6) 0.0153(5) -0.0013(4) 0.0027(4) 0.0006(5)
C31 0.0146(6) 0.0167(6) 0.0151(5) -0.0016(4) 0.0019(4) 0.0007(5)
C32 0.0168(6) 0.0205(6) 0.0162(6) -0.0014(5) 0.0020(5) -0.0016(5)
C33 0.0161(6) 0.0179(6) 0.0191(6) -0.0004(5) 0.0042(5) 0.0007(5)
C34 0.0237(7) 0.0236(7) 0.0257(7) 0.0010(5) 0.0049(5) -0.0054(6)
C35 0.0251(8) 0.0266(8) 0.0317(7) 0.0078(6) 0.0100(6) 0.0000(6)
C36 0.0267(8) 0.0274(7) 0.0228(6) 0.0088(6) 0.0093(5) 0.0079(6)
C37 0.0241(7) 0.0239(7) 0.0184(6) 0.0019(5) 0.0032(5) 0.0062(6)
C38 0.0185(7) 0.0171(6) 0.0170(6) 0.0001(5) 0.0033(5) 0.0040(5)
C39 0.0196(7) 0.0232(7) 0.0168(6) -0.0029(5) 0.0002(5) -0.0002(6)
C40 0.0169(7) 0.0213(7) 0.0173(6) -0.0025(5) 0.0021(5) -0.0024(5)
C41 0.0135(6) 0.0231(7) 0.0217(6) -0.0041(5) 0.0044(5) 0.0001(5)
C42 0.0189(7) 0.0220(7) 0.0222(6) -0.0069(5) 0.0059(5) -0.0009(5)
C43 0.0153(6) 0.0219(7) 0.0200(6) -0.0072(5) 0.0010(5) -0.0015(5)
C44 0.0198(7) 0.0167(6) 0.0284(7) -0.0030(5) 0.0022(5) -0.0031(5)
C45 0.0206(7) 0.0274(7) 0.0199(6) 0.0059(5) 0.0017(5) 0.0047(6)
C46 0.0271(8) 0.0219(7) 0.0313(7) 0.0082(6) 0.0057(6) 0.0060(6)
C47 0.0160(7) 0.0374(8) 0.0202(6) 0.0004(6) -0.0019(5) -0.0052(6)
C48 0.0151(6) 0.0193(6) 0.0188(6) 0.0027(5) 0.0005(5) -0.0032(5)
C49 0.0139(6) 0.0235(7) 0.0180(6) 0.0008(5) 0.0023(5) -0.0025(5)
C50 0.0147(6) 0.0145(6) 0.0173(6) 0.0019(4) 0.0034(4) -0.0002(5)
C51 0.0141(6) 0.0174(6) 0.0155(5) 0.0011(4) 0.0025(4) -0.0007(5)
C52 0.0181(7) 0.0204(6) 0.0158(6) 0.0017(5) 0.0020(5) 0.0028(5)
C53 0.0189(7) 0.0172(6) 0.0189(6) 0.0013(5) 0.0042(5) -0.0014(5)
C54 0.0249(8) 0.0268(7) 0.0247(7) 0.0006(6) 0.0059(5) 0.0057(6)
C55 0.0305(8) 0.0260(7) 0.0302(7) -0.0062(6) 0.0107(6) 0.0021(7)
C56 0.0293(8) 0.0294(8) 0.0224(7) -0.0082(6) 0.0092(6) -0.0110(7)
C57 0.0258(8) 0.0270(7) 0.0182(6) -0.0022(5) 0.0040(5) -0.0079(6)
C58 0.0184(7) 0.0195(6) 0.0177(6) 0.0009(5) 0.0022(5) -0.0050(5)
C59 0.0200(7) 0.0278(7) 0.0164(6) 0.0027(5) 0.0008(5) -0.0001(6)
C60 0.0171(7) 0.0247(7) 0.0193(6) 0.0036(5) 0.0023(5) 0.0035(6)
C61 0.0187(7) 0.0187(6) 0.0259(7) 0.0064(5) 0.0029(5) 0.0018(5)
C62 0.0213(7) 0.0173(6) 0.0300(7) 0.0008(5) 0.0056(5) 0.0035(5)
C63 0.0197(7) 0.0271(7) 0.0180(6) -0.0024(5) -0.0001(5) -0.0038(6)
C64 0.0301(8) 0.0218(7) 0.0244(7) -0.0048(5) 0.0036(6) -0.0055(6)
C65 0.0169(7) 0.0243(7) 0.0236(6) 0.0049(5) 0.0051(5) -0.0002(6)
C66 0.0210(7) 0.0226(7) 0.0231(6) 0.0047(5) 0.0065(5) -0.0018(6)
C67 0.0187(7) 0.0388(9) 0.0216(7) 0.0006(6) -0.0023(5) 0.0045(6)
C68 0.0164(6) 0.0214(6) 0.0183(6) -0.0018(5) -0.0008(5) 0.0036(5)
C69 0.0150(6) 0.0229(7) 0.0191(6) -0.0006(5) 0.0024(5) -0.0002(5)
C70 0.0162(6) 0.0144(6) 0.0169(5) -0.0016(4) 0.0024(4) -0.0001(5)
C71 0.0160(6) 0.0171(6) 0.0155(5) -0.0022(4) 0.0032(4) 0.0007(5)
C72 0.0182(7) 0.0193(6) 0.0163(6) -0.0010(5) 0.0007(5) -0.0014(5)
C73 0.0187(7) 0.0178(6) 0.0176(6) -0.0010(5) 0.0040(5) 0.0010(5)
C74 0.0255(8) 0.0246(7) 0.0228(6) -0.0014(5) 0.0059(5) -0.0054(6)
C75 0.0313(9) 0.0244(7) 0.0276(7) 0.0045(6) 0.0111(6) 0.0001(7)
C76 0.0286(8) 0.0284(8) 0.0218(6) 0.0065(6) 0.0087(5) 0.0097(7)
C77 0.0246(8) 0.0296(8) 0.0173(6) 0.0006(5) 0.0026(5) 0.0085(6)
C78 0.0196(7) 0.0197(6) 0.0172(6) -0.0015(5) 0.0020(5) 0.0043(5)
C79 0.0195(7) 0.0297(7) 0.0179(6) -0.0038(5) -0.0001(5) 0.0001(6)
C80 0.0168(7) 0.0272(7) 0.0189(6) -0.0049(5) 0.0017(5) -0.0038(6)
N1 0.0150(5) 0.0186(5) 0.0156(5) -0.0023(4) 0.0014(4) 0.0001(4)
N2 0.0248(6) 0.0168(5) 0.0214(5) 0.0008(4) 0.0037(5) -0.0017(5)
N3 0.0213(6) 0.0202(6) 0.0157(5) -0.0028(4) 0.0017(4) -0.0015(5)
N4 0.0190(6) 0.0179(5) 0.0187(5) 0.0016(4) 0.0026(4) 0.0009(5)
N5 0.0143(5) 0.0190(5) 0.0137(5) 0.0013(4) 0.0013(4) -0.0012(4)
N6 0.0174(6) 0.0172(5) 0.0195(5) -0.0009(4) 0.0015(4) -0.0002(4)
N7 0.0214(6) 0.0183(6) 0.0232(6) -0.0001(4) 0.0052(5) 0.0021(5)
N8 0.0186(6) 0.0233(6) 0.0149(5) 0.0035(4) 0.0024(4) 0.0025(5)
N9 0.0133(5) 0.0181(5) 0.0157(5) -0.0017(4) 0.0017(4) 0.0011(4)
N10 0.0179(6) 0.0231(6) 0.0169(5) -0.0035(4) 0.0027(4) -0.0030(5)
N11 0.0175(6) 0.0172(5) 0.0194(5) 0.0016(4) 0.0017(4) 0.0000(4)
N12 0.0230(6) 0.0160(5) 0.0247(6) -0.0002(4) 0.0062(5) -0.0019(5)
N13 0.0150(5) 0.0188(5) 0.0171(5) 0.0029(4) 0.0018(4) -0.0006(4)
N14 0.0209(6) 0.0172(5) 0.0189(5) -0.0005(4) 0.0028(4) -0.0009(5)
N15 0.0260(7) 0.0174(6) 0.0213(6) -0.0004(4) 0.0054(5) 0.0013(5)
N16 0.0217(6) 0.0191(6) 0.0175(5) 0.0030(4) 0.0031(4) 0.0018(5)
O1 0.0174(5) 0.0267(5) 0.0159(4) -0.0024(4) 0.0003(3) -0.0031(4)
O2 0.0142(5) 0.0234(5) 0.0154(4) -0.0016(3) 0.0018(3) 0.0004(4)
O3 0.0137(4) 0.0261(5) 0.0157(4) 0.0022(4) 0.0002(3) 0.0023(4)
O4 0.0126(4) 0.0240(5) 0.0145(4) 0.0011(3) 0.0020(3) -0.0016(4)
O5 0.0146(5) 0.0268(5) 0.0162(4) -0.0022(4) 0.0009(3) -0.0022(4)
O6 0.0141(5) 0.0222(5) 0.0151(4) -0.0012(3) 0.0025(3) 0.0020(4)
O7 0.0170(5) 0.0258(5) 0.0178(4) 0.0034(4) 0.0009(3) 0.0028(4)
O8 0.0138(5) 0.0221(5) 0.0170(4) 0.0016(3) 0.0030(3) -0.0004(4)
O9 0.0355(7) 0.0785(11) 0.0472(8) 0.0016(7) -0.0145(6) 0.0220(7)
O10 0.0294(6) 0.0469(7) 0.0299(6) -0.0201(5) -0.0010(5) 0.0085(5)
O11 0.0233(6) 0.0291(6) 0.0443(6) -0.0124(5) 0.0061(5) -0.0034(5)
O12 0.0548(9) 0.0493(8) 0.0355(7) -0.0098(6) 0.0183(6) -0.0264(7)
O13 0.0285(6) 0.0457(7) 0.0279(5) -0.0168(5) 0.0084(4) -0.0074(5)
O14 0.166(6) 0.031(3) 0.032(5) -0.0209(19) -0.007(4) 0.014(3)
O15 0.0417(7) 0.0574(9) 0.0426(7) -0.0001(6) -0.0133(6) 0.0083(7)
O16 0.0176(6) 0.194(2) 0.0316(7) -0.0110(10) 0.0094(5) -0.0150(9)
O17 0.0402(7) 0.0545(8) 0.0431(7) 0.0219(6) -0.0081(6) -0.0255(6)
O18 0.0333(7) 0.0373(7) 0.0734(9) 0.0202(6) 0.0113(6) 0.0131(6)
O19 0.0646(11) 0.0646(10) 0.0600(9) -0.0163(8) 0.0304(8) 0.0080(8)
O20 0.0349(7) 0.0725(10) 0.0510(8) 0.0121(7) -0.0164(6) -0.0207(7)
O21 0.0702(11) 0.0701(11) 0.0644(10) 0.0152(8) 0.0264(8) -0.0226(9)
O22 0.0318(7) 0.0374(7) 0.0777(10) -0.0236(7) 0.0117(6) -0.0110(6)
O23 0.0425(8) 0.0599(9) 0.0485(8) -0.0279(7) -0.0072(6) 0.0258(7)
O24 0.0362(8) 0.0921(12) 0.0479(8) -0.0100(8) -0.0129(6) 0.0270(8)
O25 0.0326(7) 0.0374(7) 0.0190(5) -0.0083(5) -0.0036(5) -0.0025(6)
O26 0.0357(7) 0.0259(6) 0.0381(7) -0.0143(5) 0.0129(6) -0.0025(6)
O27 0.0258(7) 0.0458(8) 0.0266(6) -0.0113(6) -0.0009(5) -0.0032(6)
O28 0.0650(10) 0.0244(7) 0.0302(7) -0.0010(5) 0.0054(6) -0.0076(7)
O29 0.0400(7) 0.0575(9) 0.0455(7) -0.0053(6) -0.0152(6) -0.0047(7)
O30 0.0280(6) 0.0460(7) 0.0291(5) 0.0171(5) 0.0096(4) 0.0082(5)
O31 0.0176(6) 0.186(2) 0.0297(7) 0.0095(9) 0.0091(5) 0.0150(9)
O32 0.040(2) 0.0336(16) 0.0504(17) 0.0187(12) 0.0013(19) -0.007(2)
O33 0.0328(7) 0.0733(10) 0.0432(7) 0.0047(7) -0.0114(6) -0.0240(7)
O34 0.0550(9) 0.0469(8) 0.0342(6) 0.0060(6) 0.0158(6) 0.0240(7)
O35 0.0295(6) 0.0430(7) 0.0284(5) 0.0159(5) -0.0001(4) -0.0091(5)
O36 0.0231(6) 0.0277(6) 0.0427(6) 0.0112(5) 0.0052(5) 0.0043(5)
O37 0.0634(10) 0.0243(6) 0.0303(7) 0.0008(5) 0.0021(6) 0.0047(7)
O38 0.0353(7) 0.0274(7) 0.0421(7) 0.0150(6) 0.0141(6) 0.0015(6)
O39 0.0310(7) 0.0383(7) 0.0214(6) 0.0070(5) -0.0041(5) 0.0033(6)
O40 0.0250(7) 0.0501(8) 0.0274(6) 0.0116(6) -0.0024(5) 0.0030(6)
O1W 0.0307(6) 0.0394(6) 0.0230(5) 0.0050(5) -0.0026(4) -0.0102(5)
O2W 0.0321(6) 0.0395(6) 0.0234(5) -0.0046(5) -0.0035(4) 0.0100(5)
Cl1 0.01634(16) 0.03116(18) 0.02109(15) -0.00515(13) 0.00057(11) 0.00116(14)
Cl2 0.02092(16) 0.03144(18) 0.02145(15) -0.00395(13) 0.00593(12) -0.00100(14)
Cl3 0.01965(17) 0.02579(17) 0.02576(16) 0.00623(13) 0.00121(12) -0.00086(14)
Cl4 0.02042(17) 0.02759(17) 0.02592(16) -0.00673(13) 0.00067(12) 0.00151(14)
Cl5 0.0294(5) 0.0212(4) 0.0173(3) -0.0073(2) 0.0026(3) -0.0021(3)
Cl6 0.02112(16) 0.03158(18) 0.02187(15) 0.00338(13) 0.00615(12) 0.00111(14)
Cl7 0.01671(16) 0.02891(17) 0.02070(14) 0.00462(12) 0.00033(11) -0.00113(13)
Cl8 0.0270(3) 0.0217(3) 0.0174(2) 0.00713(16) 0.0011(3) 0.0025(3)
Cl5A 0.041(5) 0.024(3) 0.028(2) 0.0013(17) 0.003(3) -0.002(3)
Cl8A 0.036(3) 0.044(3) 0.030(2) 0.0013(16) 0.000(3) -0.003(3)
O14A 0.174(7) 0.027(2) 0.030(4) -0.016(2) 0.022(3) -0.019(4)
O32A 0.039(2) 0.0267(16) 0.0456(17) 0.0110(11) 0.004(2) 0.0108(18)
Co1 0.01397(9) 0.01513(8) 0.01333(8) -0.00072(6) 0.00148(6) -0.00126(7)
Co2 0.01236(9) 0.01569(8) 0.01228(8) 0.00076(6) 0.00140(6) 0.00060(7)
Co3 0.01209(8) 0.01512(8) 0.01379(8) -0.00105(6) 0.00188(6) -0.00085(7)
Co4 0.01451(9) 0.01477(8) 0.01400(8) 0.00125(6) 0.00202(6) 0.00103(7)

loop_
_atom_type_symbol
_atom_type_description
_atom_type_scat_dispersion_real
_atom_type_scat_dispersion_imag
_atom_type_scat_source
C C 0.0033 0.0016 'International Tables Vol C Tables 4.2.6.8 and 6.1.1.4'
H H 0.0000 0.0000 'International Tables Vol C Tables 4.2.6.8 and 6.1.1.4'
N N 0.0061 0.0033 'International Tables Vol C Tables 4.2.6.8 and 6.1.1.4'
O O 0.0106 0.0060 'International Tables Vol C Tables 4.2.6.8 and 6.1.1.4'
Cl Cl 0.1484 0.1585 'International Tables Vol C Tables 4.2.6.8 and 6.1.1.4'
Co Co 0.3494 0.9721 'International Tables Vol C Tables 4.2.6.8 and 6.1.1.4'

loop_
_geom_angle_atom_site_label_1
_geom_angle_atom_site_label_2
_geom_angle_atom_site_label_3
_geom_angle
N1 C1 C2 108.07(10)
N1 C1 H1A 110.1
C2 C1 H1A 110.1
N1 C1 H1B 110.1
C2 C1 H1B 110.1
H1A C1 H1B 108.4
N2 C2 C1 109.11(11)
N2 C2 H2A 109.9
C1 C2 H2A 109.9
N2 C2 H2B 109.9
C1 C2 H2B 109.9
H2A C2 H2B 108.3
N1 C3 C4 110.25(11)
N1 C3 H3A 109.6
C4 C3 H3A 109.6
N1 C3 H3B 109.6
C4 C3 H3B 109.6
H3A C3 H3B 108.1
N3 C4 C3 108.32(11)
N3 C4 H4A 110.0
C3 C4 H4A 110.0
N3 C4 H4B 110.0
C3 C4 H4B 110.0
H4A C4 H4B 108.4
N1 C5 C6 107.60(10)
N1 C5 H5A 110.2
C6 C5 H5A 110.2
N1 C5 H5B 110.2
C6 C5 H5B 110.2
H5A C5 H5B 108.5
N4 C6 C5 108.19(11)
N4 C6 H6A 110.1
C5 C6 H6A 110.1
N4 C6 H6B 110.1
C5 C6 H6B 110.1
H6A C6 H6B 108.4
C8 C7 H7A 109.5
C8 C7 H7B 109.5
H7A C7 H7B 109.5
C8 C7 H7C 109.5
H7A C7 H7C 109.5
H7B C7 H7C 109.5
O1 C8 C9 125.52(12)
O1 C8 C7 115.32(12)
C9 C8 C7 119.15(13)
C10 C9 C8 124.08(13)
C10 C9 H9 118.0
C8 C9 H9 118.0
O2 C10 C9 124.85(12)
O2 C10 C11 114.01(11)
C9 C10 C11 121.12(12)
C12 C11 C20 119.49(12)
C12 C11 C10 121.82(11)
C20 C11 C10 118.68(12)
C11 C12 C13 121.13(12)
C11 C12 H12 119.4
C13 C12 H12 119.4
C14 C13 C18 118.97(12)
C14 C13 C12 122.00(12)
C18 C13 C12 119.03(12)
C15 C14 C13 120.70(13)
C15 C14 H14 119.7
C13 C14 H14 119.7
C14 C15 C16 120.01(14)
C14 C15 H15 120.0
C16 C15 H15 120.0
C17 C16 C15 120.46(13)
C17 C16 H16 119.8
C15 C16 H16 119.8
C16 C17 C18 120.66(13)
C16 C17 H17 119.7
C18 C17 H17 119.7
C17 C18 C13 119.16(13)
C17 C18 C19 121.94(12)
C13 C18 C19 118.90(11)
C20 C19 C18 121.07(12)
C20 C19 H19 119.5
C18 C19 H19 119.5
C19 C20 C11 120.32(13)
C19 C20 H20 119.8
C11 C20 H20 119.8
N5 C21 C22 108.04(10)
N5 C21 H21A 110.1
C22 C21 H21A 110.1
N5 C21 H21B 110.1
C22 C21 H21B 110.1
H21A C21 H21B 108.4
N6 C22 C21 108.69(11)
N6 C22 H22A 110.0
C21 C22 H22A 110.0
N6 C22 H22B 110.0
C21 C22 H22B 110.0
H22A C22 H22B 108.3
N5 C23 C24 108.92(11)
N5 C23 H23A 109.9
C24 C23 H23A 109.9
N5 C23 H23B 109.9
C24 C23 H23B 109.9
H23A C23 H23B 108.3
N7 C24 C23 108.72(11)
N7 C24 H24A 109.9
C23 C24 H24A 109.9
N7 C24 H24B 109.9
C23 C24 H24B 109.9
H24A C24 H24B 108.3
N5 C25 C26 110.14(11)
N5 C25 H25A 109.6
C26 C25 H25A 109.6
N5 C25 H25B 109.6
C26 C25 H25B 109.6
H25A C25 H25B 108.1
N8 C26 C25 107.25(11)
N8 C26 H26A 110.3
C25 C26 H26A 110.3
N8 C26 H26B 110.3
C25 C26 H26B 110.3
H26A C26 H26B 108.5
C28 C27 H27A 109.5
C28 C27 H27B 109.5
H27A C27 H27B 109.5
C28 C27 H27C 109.5
H27A C27 H27C 109.5
H27B C27 H27C 109.5
O3 C28 C29 125.55(12)
O3 C28 C27 115.18(11)
C29 C28 C27 119.27(12)
C30 C29 C28 123.92(12)
C30 C29 H29 118.0
C28 C29 H29 118.0
O4 C30 C29 125.15(11)
O4 C30 C31 113.87(11)
C29 C30 C31 120.97(12)
C32 C31 C40 119.74(12)
C32 C31 C30 121.39(11)
C40 C31 C30 118.81(11)
C31 C32 C33 120.93(12)
C31 C32 H32 119.5
C33 C32 H32 119.5
C34 C33 C38 118.98(12)
C34 C33 C32 122.08(12)
C38 C33 C32 118.93(12)
C35 C34 C33 120.56(14)
C35 C34 H34 119.7
C33 C34 H34 119.7
C34 C35 C36 120.46(14)
C34 C35 H35 119.8
C36 C35 H35 119.8
C37 C36 C35 120.31(13)
C37 C36 H36 119.8
C35 C36 H36 119.8
C36 C37 C38 120.66(13)
C36 C37 H37 119.7
C38 C37 H37 119.7
C37 C38 C33 118.98(13)
C37 C38 C39 122.06(12)
C33 C38 C39 118.95(11)
C40 C39 C38 120.84(12)
C40 C39 H39 119.6
C38 C39 H39 119.6
C39 C40 C31 120.54(13)
C39 C40 H40 119.7
C31 C40 H40 119.7
N9 C41 C42 110.11(11)
N9 C41 H41A 109.6
C42 C41 H41A 109.6
N9 C41 H41B 109.6
C42 C41 H41B 109.6
H41A C41 H41B 108.2
N10 C42 C41 107.43(11)
N10 C42 H42A 110.2
C41 C42 H42A 110.2
N10 C42 H42B 110.2
C41 C42 H42B 110.2
H42A C42 H42B 108.5
N9 C43 C44 108.10(10)
N9 C43 H43A 110.1
C44 C43 H43A 110.1
N9 C43 H43B 110.1
C44 C43 H43B 110.1
H43A C43 H43B 108.4
N11 C44 C43 108.55(11)
N11 C44 H44A 110.0
C43 C44 H44A 110.0
N11 C44 H44B 110.0
C43 C44 H44B 110.0
H44A C44 H44B 108.4
N9 C45 C46 108.64(11)
N9 C45 H45A 110.0
C46 C45 H45A 110.0
N9 C45 H45B 110.0
C46 C45 H45B 110.0
H45A C45 H45B 108.3
N12 C46 C45 108.64(11)
N12 C46 H46A 110.0
C45 C46 H46A 110.0
N12 C46 H46B 110.0
C45 C46 H46B 110.0
H46A C46 H46B 108.3
C48 C47 H47A 109.5
C48 C47 H47B 109.5
H47A C47 H47B 109.5
C48 C47 H47C 109.5
H47A C47 H47C 109.5
H47B C47 H47C 109.5
O5 C48 C49 125.54(12)
O5 C48 C47 115.13(12)
C49 C48 C47 119.32(12)
C50 C49 C48 124.08(13)
C50 C49 H49 118.0
C48 C49 H49 118.0
O6 C50 C49 124.97(12)
O6 C50 C51 113.84(11)
C49 C50 C51 121.17(12)
C52 C51 C60 119.81(12)
C52 C51 C50 121.12(11)
C60 C51 C50 119.00(12)
C51 C52 C53 121.04(12)
C51 C52 H52 119.5
C53 C52 H52 119.5
C54 C53 C52 121.76(12)
C54 C53 C58 119.21(12)
C52 C53 C58 119.02(12)
C55 C54 C53 120.42(14)
C55 C54 H54 119.8
C53 C54 H54 119.8
C54 C55 C56 120.13(14)
C54 C55 H55 119.9
C56 C55 H55 119.9
C57 C56 C55 120.49(13)
C57 C56 H56 119.8
C55 C56 H56 119.8
C56 C57 C58 120.82(13)
C56 C57 H57 119.6
C58 C57 H57 119.6
C57 C58 C59 122.42(12)
C57 C58 C53 118.85(13)
C59 C58 C53 118.72(12)
C60 C59 C58 121.34(12)
C60 C59 H59 119.3
C58 C59 H59 119.3
C59 C60 C51 119.99(13)
C59 C60 H60 120.0
C51 C60 H60 120.0
N13 C61 C62 107.43(10)
N13 C61 H61A 110.2
C62 C61 H61A 110.2
N13 C61 H61B 110.2
C62 C61 H61B 110.2
H61A C61 H61B 108.5
N14 C62 C61 108.31(11)
N14 C62 H62A 110.0
C61 C62 H62A 110.0
N14 C62 H62B 110.0
C61 C62 H62B 110.0
H62A C62 H62B 108.4
N13 C63 C64 107.75(11)
N13 C63 H63A 110.2
C64 C63 H63A 110.2
N13 C63 H63B 110.2
C64 C63 H63B 110.2
H63A C63 H63B 108.5
N15 C64 C63 108.99(11)
N15 C64 H64A 109.9
C63 C64 H64A 109.9
N15 C64 H64B 109.9
C63 C64 H64B 109.9
H64A C64 H64B 108.3
N13 C65 C66 110.40(11)
N13 C65 H65A 109.6
C66 C65 H65A 109.6
N13 C65 H65B 109.6
C66 C65 H65B 109.6
H65A C65 H65B 108.1
N16 C66 C65 108.09(11)
N16 C66 H66A 110.1
C65 C66 H66A 110.1
N16 C66 H66B 110.1
C65 C66 H66B 110.1
H66A C66 H66B 108.4
C68 C67 H67A 109.5
C68 C67 H67B 109.5
H67A C67 H67B 109.5
C68 C67 H67C 109.5
H67A C67 H67C 109.5
H67B C67 H67C 109.5
O7 C68 C69 125.73(12)
O7 C68 C67 115.28(12)
C69 C68 C67 118.99(13)
C70 C69 C68 123.84(13)
C70 C69 H69 118.1
C68 C69 H69 118.1
O8 C70 C69 125.04(12)
O8 C70 C71 114.21(11)
C69 C70 C71 120.74(12)
C72 C71 C80 119.57(12)
C72 C71 C70 121.59(11)
C80 C71 C70 118.83(12)
C71 C72 C73 121.05(12)
C71 C72 H72 119.5
C73 C72 H72 119.5
C74 C73 C72 121.85(12)
C74 C73 C78 119.36(12)
C72 C73 C78 118.78(12)
C75 C74 C73 120.31(14)
C75 C74 H74 119.8
C73 C74 H74 119.8
C74 C75 C76 120.43(14)
C74 C75 H75 119.8
C76 C75 H75 119.8
C77 C76 C75 120.35(13)
C77 C76 H76 119.8
C75 C76 H76 119.8
C76 C77 C78 120.76(13)
C76 C77 H77 119.6
C78 C77 H77 119.6
C79 C78 C77 122.17(12)
C79 C78 C73 119.08(12)
C77 C78 C73 118.73(13)
C80 C79 C78 120.93(12)
C80 C79 H79 119.5
C78 C79 H79 119.5
C79 C80 C71 120.50(13)
C79 C80 H80 119.8
C71 C80 H80 119.8
C1 N1 C5 112.90(10)
C1 N1 C3 111.40(10)
C5 N1 C3 109.91(11)
C1 N1 Co1 106.12(8)
C5 N1 Co1 105.42(8)
C3 N1 Co1 110.86(8)
C2 N2 Co1 110.53(9)
C2 N2 H1N 109.2(10)
Co1 N2 H1N 114.2(10)
C2 N2 H2N 111.2(10)
Co1 N2 H2N 105.8(10)
H1N N2 H2N 105.8(15)
C4 N3 Co1 109.95(8)
C4 N3 H3N 109.0(10)
Co1 N3 H3N 113.5(10)
C4 N3 H4N 104.7(11)
Co1 N3 H4N 112.8(10)
H3N N3 H4N 106.4(14)
C6 N4 Co1 109.04(8)
C6 N4 H5N 108.1(10)
Co1 N4 H5N 115.5(10)
C6 N4 H6N 108.2(10)
Co1 N4 H6N 110.4(10)
H5N N4 H6N 105.4(14)
C23 N5 C21 111.67(10)
C23 N5 C25 111.82(10)
C21 N5 C25 110.94(10)
C23 N5 Co2 106.49(8)
C21 N5 Co2 105.58(8)
C25 N5 Co2 110.05(8)
C22 N6 Co2 109.79(8)
C22 N6 H7N 109.6(10)
Co2 N6 H7N 113.4(10)
C22 N6 H8N 108.5(10)
Co2 N6 H8N 107.1(10)
H7N N6 H8N 108.3(14)
C24 N7 Co2 110.85(9)
C24 N7 H9N 109.0(10)
Co2 N7 H9N 107.7(11)
C24 N7 H10N 108.7(10)
Co2 N7 H10N 114.6(10)
H9N N7 H10N 105.8(15)
C26 N8 Co2 108.82(8)
C26 N8 H11N 108.6(10)
Co2 N8 H11N 111.8(11)
C26 N8 H12N 108.6(11)
Co2 N8 H12N 111.1(10)
H11N N8 H12N 107.9(14)
C45 N9 C43 111.84(10)
C45 N9 C41 111.76(10)
C43 N9 C41 110.81(10)
C45 N9 Co3 106.58(8)
C43 N9 Co3 105.50(8)
C41 N9 Co3 110.06(8)
C42 N10 Co3 108.97(8)
C42 N10 H13N 107.1(10)
Co3 N10 H13N 112.1(10)
C42 N10 H14N 109.5(10)
Co3 N10 H14N 109.8(11)
H13N N10 H14N 109.3(14)
C44 N11 Co3 109.87(8)
C44 N11 H15N 108.9(10)
Co3 N11 H15N 107.7(10)
C44 N11 H16N 109.0(10)
Co3 N11 H16N 115.1(10)
H15N N11 H16N 106.0(14)
C46 N12 Co3 110.84(9)
C46 N12 H17N 110.3(10)
Co3 N12 H17N 113.4(10)
C46 N12 H18N 109.1(10)
Co3 N12 H18N 107.7(11)
H17N N12 H18N 105.3(14)
C61 N13 C63 112.71(10)
C61 N13 C65 109.95(11)
C63 N13 C65 111.36(11)
C61 N13 Co4 105.53(8)
C63 N13 Co4 106.02(8)
C65 N13 Co4 111.05(8)
C62 N14 Co4 108.92(8)
C62 N14 H19N 107.2(10)
Co4 N14 H19N 109.2(10)
C62 N14 H20N 108.1(10)
Co4 N14 H20N 113.9(10)
H19N N14 H20N 109.2(14)
C64 N15 Co4 110.42(9)
C64 N15 H21N 109.0(10)
Co4 N15 H21N 107.3(11)
C64 N15 H22N 109.1(10)
Co4 N15 H22N 114.5(10)
H21N N15 H22N 106.4(15)
C66 N16 Co4 110.01(8)
C66 N16 H23N 106.9(11)
Co4 N16 H23N 110.7(10)
C66 N16 H24N 111.4(10)
Co4 N16 H24N 111.4(10)
H23N N16 H24N 106.2(14)
C8 O1 Co1 124.66(8)
C10 O2 Co1 124.92(8)
C28 O3 Co2 124.81(8)
C30 O4 Co2 124.57(8)
C48 O5 Co3 124.74(8)
C50 O6 Co3 124.69(8)
C68 O7 Co4 124.51(8)
C70 O8 Co4 125.00(8)
H1W O1W H2W 101.8(14)
H3W O2W H4W 105.9(14)
O9 Cl1 O10 110.00(8)
O9 Cl1 O12 108.89(9)
O10 Cl1 O12 109.85(8)
O9 Cl1 O11 110.23(9)
O10 Cl1 O11 109.52(7)
O12 Cl1 O11 108.33(7)
O14A Cl2 O16 112.2(4)
O14A Cl2 O15 109.0(4)
O16 Cl2 O15 110.35(10)
O14A Cl2 O13 104.6(6)
O16 Cl2 O13 109.65(8)
O15 Cl2 O13 110.94(8)
O14A Cl2 O14 10.1(12)
O16 Cl2 O14 105.8(4)
O15 Cl2 O14 105.3(4)
O13 Cl2 O14 114.6(6)
O19 Cl3 O18 109.14(9)
O19 Cl3 O17 110.85(10)
O18 Cl3 O17 109.26(8)
O19 Cl3 O20 108.03(10)
O18 Cl3 O20 109.79(9)
O17 Cl3 O20 109.75(8)
O21 Cl4 O22 109.15(10)
O21 Cl4 O23 110.79(10)
O22 Cl4 O23 108.98(8)
O21 Cl4 O24 107.93(11)
O22 Cl4 O24 110.31(10)
O23 Cl4 O24 109.67(8)
O27 Cl5 O28 109.86(11)
O27 Cl5 O25 109.46(12)
O28 Cl5 O25 109.83(12)
O27 Cl5 O26 109.48(12)
O28 Cl5 O26 109.04(12)
O25 Cl5 O26 109.15(10)
O32 Cl6 O31 97.31(17)
O32 Cl6 O30 112.0(2)
O31 Cl6 O30 109.10(8)
O32 Cl6 O29 115.95(18)
O31 Cl6 O29 110.51(9)
O30 Cl6 O29 111.02(8)
O32 Cl6 O32A 23.78(15)
O31 Cl6 O32A 120.11(16)
O30 Cl6 O32A 106.75(17)
O29 Cl6 O32A 98.89(17)
O33 Cl7 O35 110.06(7)
O33 Cl7 O34 109.09(9)
O35 Cl7 O34 109.80(8)
O33 Cl7 O36 110.13(8)
O35 Cl7 O36 109.56(7)
O34 Cl7 O36 108.18(7)
O40 Cl8 O37 109.89(10)
O40 Cl8 O39 109.33(9)
O37 Cl8 O39 109.25(9)
O40 Cl8 O38 109.56(9)
O37 Cl8 O38 109.03(10)
O39 Cl8 O38 109.77(9)
O26A Cl5A O25A 105.5(10)
O26A Cl5A O27A 116.4(9)
O25A Cl5A O27A 106.5(10)
O26A Cl5A O28A 107.9(10)
O25A Cl5A O28A 109.3(8)
O27A Cl5A O28A 110.9(10)
O38A Cl8A O40A 109.4(9)
O38A Cl8A O37A 109.5(8)
O40A Cl8A O37A 113.6(9)
O38A Cl8A O39A 108.8(8)
O40A Cl8A O39A 107.1(8)
O37A Cl8A O39A 108.4(8)
O1 Co1 O2 95.29(4)
O1 Co1 N3 88.83(5)
O2 Co1 N3 175.84(5)
O1 Co1 N1 175.56(4)
O2 Co1 N1 89.14(4)
N3 Co1 N1 86.74(5)
O1 Co1 N4 92.05(5)
O2 Co1 N4 88.03(4)
N3 Co1 N4 92.44(5)
N1 Co1 N4 88.07(5)
O1 Co1 N2 93.92(5)
O2 Co1 N2 86.24(5)
N3 Co1 N2 92.88(5)
N1 Co1 N2 86.38(5)
N4 Co1 N2 172.08(5)
O3 Co2 O4 95.56(4)
O3 Co2 N5 175.15(4)
O4 Co2 N5 88.89(4)
O3 Co2 N8 88.65(4)
O4 Co2 N8 175.79(4)
N5 Co2 N8 86.90(5)
O3 Co2 N6 94.70(4)
O4 Co2 N6 87.25(4)
N5 Co2 N6 87.42(5)
N8 Co2 N6 92.56(5)
O3 Co2 N7 91.72(5)
O4 Co2 N7 86.77(5)
N5 Co2 N7 86.59(5)
N8 Co2 N7 92.97(5)
N6 Co2 N7 171.62(5)
O5 Co3 O6 95.64(4)
O5 Co3 N9 175.00(4)
O6 Co3 N9 88.93(4)
O5 Co3 N10 88.48(4)
O6 Co3 N10 175.87(5)
N9 Co3 N10 86.95(5)
O5 Co3 N11 94.83(5)
O6 Co3 N11 87.08(4)
N9 Co3 N11 87.41(5)
N10 Co3 N11 92.61(5)
O5 Co3 N12 91.79(5)
O6 Co3 N12 86.73(5)
N9 Co3 N12 86.43(5)
N10 Co3 N12 93.13(5)
N11 Co3 N12 171.34(5)
O8 Co4 O7 95.43(4)
O8 Co4 N16 175.72(5)
O7 Co4 N16 88.84(5)
O8 Co4 N13 89.21(4)
O7 Co4 N13 175.36(4)
N16 Co4 N13 86.52(5)
O8 Co4 N14 87.80(4)
O7 Co4 N14 92.21(5)
N16 Co4 N14 92.36(5)
N13 Co4 N14 87.97(5)
O8 Co4 N15 86.25(5)
O7 Co4 N15 93.70(5)
N16 Co4 N15 93.17(5)
N13 Co4 N15 86.58(5)
N14 Co4 N15 171.98(5)

loop_
_geom_bond_atom_site_label_1
_geom_bond_atom_site_label_2
_geom_bond_distance
C1 N1 1.4929(17)
C1 C2 1.517(2)
C1 H1A 0.9900
C1 H1B 0.9900
C2 N2 1.5067(19)
C2 H2A 0.9900
C2 H2B 0.9900
C3 N1 1.5166(17)
C3 C4 1.5197(19)
C3 H3A 0.9900
C3 H3B 0.9900
C4 N3 1.4859(18)
C4 H4A 0.9900
C4 H4B 0.9900
C5 N1 1.4947(17)
C5 C6 1.5209(19)
C5 H5A 0.9900
C5 H5B 0.9900
C6 N4 1.4905(18)
C6 H6A 0.9900
C6 H6B 0.9900
C7 C8 1.5034(18)
C7 H7A 0.9800
C7 H7B 0.9800
C7 H7C 0.9800
C8 O1 1.2792(16)
C8 C9 1.4037(18)
C9 C10 1.3921(17)
C9 H9 0.9500
C10 O2 1.2938(16)
C10 C11 1.4875(17)
C11 C12 1.3766(18)
C11 C20 1.4284(17)
C12 C13 1.4210(17)
C12 H12 0.9500
C13 C14 1.4185(19)
C13 C18 1.4203(18)
C14 C15 1.3782(19)
C14 H14 0.9500
C15 C16 1.414(2)
C15 H15 0.9500
C16 C17 1.370(2)
C16 H16 0.9500
C17 C18 1.4180(17)
C17 H17 0.9500
C18 C19 1.4212(19)
C19 C20 1.3681(18)
C19 H19 0.9500
C20 H20 0.9500
C21 N5 1.4972(16)
C21 C22 1.5120(19)
C21 H21A 0.9900
C21 H21B 0.9900
C22 N6 1.4964(17)
C22 H22A 0.9900
C22 H22B 0.9900
C23 N5 1.4936(17)
C23 C24 1.518(2)
C23 H23A 0.9900
C23 H23B 0.9900
C24 N7 1.5054(19)
C24 H24A 0.9900
C24 H24B 0.9900
C25 N5 1.5082(16)
C25 C26 1.5158(18)
C25 H25A 0.9900
C25 H25B 0.9900
C26 N8 1.4850(18)
C26 H26A 0.9900
C26 H26B 0.9900
C27 C28 1.5024(18)
C27 H27A 0.9800
C27 H27B 0.9800
C27 H27C 0.9800
C28 O3 1.2759(16)
C28 C29 1.4053(18)
C29 C30 1.3908(17)
C29 H29 0.9500
C30 O4 1.2899(15)
C30 C31 1.4892(17)
C31 C32 1.3741(18)
C31 C40 1.4220(17)
C32 C33 1.4245(17)
C32 H32 0.9500
C33 C34 1.4202(19)
C33 C38 1.4208(18)
C34 C35 1.3719(19)
C34 H34 0.9500
C35 C36 1.409(2)
C35 H35 0.9500
C36 C37 1.372(2)
C36 H36 0.9500
C37 C38 1.4193(18)
C37 H37 0.9500
C38 C39 1.4225(19)
C39 C40 1.3672(18)
C39 H39 0.9500
C40 H40 0.9500
C41 N9 1.5113(17)
C41 C42 1.5162(18)
C41 H41A 0.9900
C41 H41B 0.9900
C42 N10 1.4849(18)
C42 H42A 0.9900
C42 H42B 0.9900
C43 N9 1.4973(16)
C43 C44 1.5137(19)
C43 H43A 0.9900
C43 H43B 0.9900
C44 N11 1.4964(17)
C44 H44A 0.9900
C44 H44B 0.9900
C45 N9 1.4946(17)
C45 C46 1.514(2)
C45 H45A 0.9900
C45 H45B 0.9900
C46 N12 1.5030(19)
C46 H46A 0.9900
C46 H46B 0.9900
C47 C48 1.5045(18)
C47 H47A 0.9800
C47 H47B 0.9800
C47 H47C 0.9800
C48 O5 1.2797(16)
C48 C49 1.4019(18)
C49 C50 1.3900(18)
C49 H49 0.9500
C50 O6 1.2937(15)
C50 C51 1.4830(17)
C51 C52 1.3745(18)
C51 C60 1.4244(18)
C52 C53 1.4199(17)
C52 H52 0.9500
C53 C54 1.419(2)
C53 C58 1.4222(18)
C54 C55 1.377(2)
C54 H54 0.9500
C55 C56 1.413(2)
C55 H55 0.9500
C56 C57 1.368(2)
C56 H56 0.9500
C57 C58 1.4162(18)
C57 H57 0.9500
C58 C59 1.418(2)
C59 C60 1.3700(18)
C59 H59 0.9500
C60 H60 0.9500
C61 N13 1.4944(17)
C61 C62 1.5167(19)
C61 H61A 0.9900
C61 H61B 0.9900
C62 N14 1.4916(18)
C62 H62A 0.9900
C62 H62B 0.9900
C63 N13 1.4977(17)
C63 C64 1.518(2)
C63 H63A 0.9900
C63 H63B 0.9900
C64 N15 1.5086(19)
C64 H64A 0.9900
C64 H64B 0.9900
C65 N13 1.5096(17)
C65 C66 1.5196(19)
C65 H65A 0.9900
C65 H65B 0.9900
C66 N16 1.4845(18)
C66 H66A 0.9900
C66 H66B 0.9900
C67 C68 1.5038(19)
C67 H67A 0.9800
C67 H67B 0.9800
C67 H67C 0.9800
C68 O7 1.2789(17)
C68 C69 1.4027(18)
C69 C70 1.3964(18)
C69 H69 0.9500
C70 O8 1.2873(16)
C70 C71 1.4868(17)
C71 C72 1.3761(18)
C71 C80 1.4237(18)
C72 C73 1.4217(17)
C72 H72 0.9500
C73 C74 1.4204(19)
C73 C78 1.4218(18)
C74 C75 1.3718(19)
C74 H74 0.9500
C75 C76 1.414(2)
C75 H75 0.9500
C76 C77 1.370(2)
C76 H76 0.9500
C77 C78 1.4195(18)
C77 H77 0.9500
C78 C79 1.418(2)
C79 C80 1.3656(19)
C79 H79 0.9500
C80 H80 0.9500
N1 Co1 1.9501(11)
N2 Co1 1.9618(12)
N2 H1N 0.9000(10)
N2 H2N 0.8999(10)
N3 Co1 1.9379(11)
N3 H3N 0.8998(10)
N3 H4N 0.8999(10)
N4 Co1 1.9509(12)
N4 H5N 0.9000(10)
N4 H6N 0.8999(10)
N5 Co2 1.9461(11)
N6 Co2 1.9557(12)
N6 H7N 0.8999(10)
N6 H8N 0.8998(10)
N7 Co2 1.9655(12)
N7 H9N 0.9000(10)
N7 H10N 0.8999(10)
N8 Co2 1.9467(11)
N8 H11N 0.9001(10)
N8 H12N 0.8998(10)
N9 Co3 1.9467(11)
N10 Co3 1.9478(11)
N10 H13N 0.8997(10)
N10 H14N 0.9000(10)
N11 Co3 1.9562(12)
N11 H15N 0.8999(10)
N11 H16N 0.9000(10)
N12 Co3 1.9662(12)
N12 H17N 0.9000(10)
N12 H18N 0.9000(10)
N13 Co4 1.9484(11)
N14 Co4 1.9516(11)
N14 H19N 0.9000(10)
N14 H20N 0.8998(10)
N15 Co4 1.9595(12)
N15 H21N 0.8999(10)
N15 H22N 0.8998(10)
N16 Co4 1.9395(11)
N16 H23N 0.8999(10)
N16 H24N 0.8998(10)
O1 Co1 1.8902(10)
O2 Co1 1.8918(9)
O3 Co2 1.8851(9)
O4 Co2 1.8909(9)
O5 Co3 1.8841(9)
O6 Co3 1.8876(9)
O7 Co4 1.8907(10)
O8 Co4 1.8904(9)
O9 Cl1 1.4274(12)
O10 Cl1 1.4310(11)
O11 Cl1 1.4453(11)
O12 Cl1 1.4363(12)
O13 Cl2 1.4265(10)
O14 Cl2 1.462(8)
O15 Cl2 1.4215(13)
O16 Cl2 1.4152(13)
O17 Cl3 1.4313(12)
O18 Cl3 1.4231(12)
O19 Cl3 1.4209(14)
O20 Cl3 1.4351(12)
O21 Cl4 1.4233(15)
O22 Cl4 1.4236(12)
O23 Cl4 1.4295(13)
O24 Cl4 1.4310(13)
O25 Cl5 1.4440(17)
O26 Cl5 1.4473(16)
O27 Cl5 1.4343(18)
O28 Cl5 1.436(2)
O29 Cl6 1.4278(13)
O30 Cl6 1.4227(10)
O31 Cl6 1.4227(13)
O32 Cl6 1.404(5)
O33 Cl7 1.4293(12)
O34 Cl7 1.4420(12)
O35 Cl7 1.4307(11)
O36 Cl7 1.4442(11)
O37 Cl8 1.4395(16)
O38 Cl8 1.4462(14)
O39 Cl8 1.4436(14)
O40 Cl8 1.4374(14)
O1W H1W 0.8997(10)
O1W H2W 0.8996(10)
O2W H3W 0.8998(10)
O2W H4W 0.8997(10)
Cl2 O14A 1.388(6)
Cl6 O32A 1.485(4)
Cl5A O26A 1.410(15)
Cl5A O25A 1.449(15)
Cl5A O27A 1.450(16)
Cl5A O28A 1.455(17)
O37A Cl8A 1.433(14)
Cl8A O38A 1.388(13)
Cl8A O40A 1.407(13)
Cl8A O39A 1.516(14)

loop_
_geom_hbond_atom_site_label_D
_geom_hbond_atom_site_label_H
_geom_hbond_atom_site_label_A
_geom_hbond_distance_DH
_geom_hbond_distance_HA
_geom_hbond_distance_DA
_geom_hbond_angle_DHA
_geom_hbond_site_symmetry_A
N2 H1N O39 0.9000(10) 2.317(6) 3.1822(17) 161.3(14) 4_566
N2 H1N O40A 0.9000(10) 2.578(14) 3.388(12) 150.1(13) 4_566
N3 H3N O40A 0.8998(10) 2.097(15) 2.899(12) 148.0(14) 4_566
N3 H3N O37 0.8998(10) 2.227(9) 3.0098(17) 145.1(14) 4_566
N3 H3N Cl8 0.8998(10) 2.995(9) 3.7778(15) 146.4(13) 4_566
N3 H4N O2W 0.8999(10) 2.021(2) 2.9184(16) 175.1(15) 4_566
N4 H5N O2W 0.9000(10) 2.624(11) 3.3221(16) 135.1(13) 4_566
N4 H6N O11 0.8999(10) 2.146(6) 3.0019(16) 158.5(14) .
N6 H7N O16 0.8999(10) 2.376(8) 3.1981(18) 152.0(14) .
N6 H7N O31 0.8999(10) 2.438(11) 3.1523(17) 136.5(13) 4_566
N6 H8N O18 0.8998(10) 2.171(6) 3.0265(17) 158.6(14) .
N6 H8N O13 0.8998(10) 2.628(14) 3.1209(16) 115.3(11) .
N7 H10N O37A 0.8999(10) 2.134(14) 2.988(12) 158.1(15) 3_656
N7 H10N O38 0.8999(10) 2.342(7) 3.1815(17) 155.2(14) 3_656
N8 H11N O38 0.9001(10) 2.216(10) 2.9875(17) 143.4(13) 3_656
N8 H11N O39A 0.9001(10) 2.239(15) 3.033(12) 146.9(14) 3_656
N8 H12N O32 0.8998(10) 2.325(13) 3.002(4) 131.9(13) 4_566
N10 H13N O14 0.8997(10) 2.494(17) 3.129(12) 128.0(13) 4_565
N10 H14N O26 0.9000(10) 2.212(9) 2.9865(17) 143.9(13) .
N10 H14N O28A 0.9000(10) 2.264(15) 3.040(12) 144.2(14) .
N11 H15N O22 0.8999(10) 2.179(6) 3.0333(17) 158.3(14) .
N11 H15N O30 0.8999(10) 2.604(14) 3.1080(16) 116.2(11) .
N11 H16N O31 0.9000(10) 2.351(7) 3.1813(18) 153.4(14) .
N11 H16N O16 0.9000(10) 2.436(11) 3.1464(18) 136.0(13) 4_565
N12 H17N O27A 0.9000(10) 2.124(14) 2.961(12) 154.3(15) .
N12 H17N O26 0.9000(10) 2.277(6) 3.1240(17) 156.7(14) .
N14 H19N O36 0.9000(10) 2.156(6) 3.0095(16) 157.9(14) .
N14 H20N O1W 0.8998(10) 2.567(11) 3.2859(16) 137.4(13) 4_565
N15 H22N O25 0.8998(10) 2.241(6) 3.1067(17) 161.3(14) 2_655
N15 H22N O26A 0.8998(10) 2.380(14) 3.199(12) 151.4(14) 2_655
N16 H23N O1W 0.8999(10) 2.026(2) 2.9236(16) 175.2(15) 4_565
N16 H24N O26A 0.8998(10) 2.124(16) 2.886(12) 142.0(14) 2_655
N16 H24N O28 0.8998(10) 2.242(10) 3.0109(17) 143.1(14) 2_655
O1W H1W O12 0.8997(10) 2.015(3) 2.9113(16) 173.8(15) .
O1W H1W Cl1 0.8997(10) 2.978(8) 3.7949(11) 151.9(13) .
O1W H2W O29 0.8996(10) 2.163(5) 3.0318(18) 162.0(14) 4_566
O1W H2W O32A 0.8996(10) 2.198(12) 2.906(4) 135.2(13) 4_566
O1W H2W Cl6 0.8996(10) 2.769(5) 3.6282(12) 160.2(13) 4_566
O2W H3W O34 0.8998(10) 2.019(2) 2.9181(16) 177.9(16) .
O2W H3W Cl7 0.8998(10) 2.978(7) 3.8097(11) 154.5(13) .
O2W H4W O14A 0.8997(10) 2.395(12) 3.160(8) 142.9(13) 4_465
O2W H4W O15 0.8997(10) 2.214(7) 3.0626(18) 157.1(14) 4_465
O2W H4W Cl2 0.8997(10) 2.762(4) 3.6417(12) 166.0(13) 4_465

loop_
_geom_torsion_atom_site_label_1
_geom_torsion_atom_site_label_2
_geom_torsion_atom_site_label_3
_geom_torsion_atom_site_label_4
_geom_torsion
N1 C1 C2 N2 42.32(15)
N1 C3 C4 N3 -37.27(15)
N1 C5 C6 N4 -49.38(14)
O1 C8 C9 C10 2.1(2)
C7 C8 C9 C10 -176.80(13)
C8 C9 C10 O2 -4.1(2)
C8 C9 C10 C11 174.28(12)
O2 C10 C11 C12 -151.99(13)
C9 C10 C11 C12 29.49(19)
O2 C10 C11 C20 26.98(17)
C9 C10 C11 C20 -151.54(13)
C20 C11 C12 C13 -1.5(2)
C10 C11 C12 C13 177.48(12)
C11 C12 C13 C14 -176.65(13)
C11 C12 C13 C18 2.5(2)
C18 C13 C14 C15 -0.4(2)
C12 C13 C14 C15 178.77(13)
C13 C14 C15 C16 1.6(2)
C14 C15 C16 C17 -0.9(2)
C15 C16 C17 C18 -1.0(2)
C16 C17 C18 C13 2.2(2)
C16 C17 C18 C19 -177.27(13)
C14 C13 C18 C17 -1.46(19)
C12 C13 C18 C17 179.34(12)
C14 C13 C18 C19 178.02(13)
C12 C13 C18 C19 -1.19(19)
C17 C18 C19 C20 178.26(13)
C13 C18 C19 C20 -1.2(2)
C18 C19 C20 C11 2.3(2)
C12 C11 C20 C19 -0.9(2)
C10 C11 C20 C19 -179.94(12)
N5 C21 C22 N6 46.19(14)
N5 C23 C24 N7 -41.62(15)
N5 C25 C26 N8 42.16(14)
O3 C28 C29 C30 -3.7(2)
C27 C28 C29 C30 175.73(13)
C28 C29 C30 O4 -0.3(2)
C28 C29 C30 C31 -179.16(12)
O4 C30 C31 C32 150.41(13)
C29 C30 C31 C32 -30.64(19)
O4 C30 C31 C40 -26.83(17)
C29 C30 C31 C40 152.12(13)
C40 C31 C32 C33 1.1(2)
C30 C31 C32 C33 -176.10(12)
C31 C32 C33 C34 176.11(13)
C31 C32 C33 C38 -2.5(2)
C38 C33 C34 C35 -0.4(2)
C32 C33 C34 C35 -179.06(14)
C33 C34 C35 C36 -1.3(2)
C34 C35 C36 C37 1.1(2)
C35 C36 C37 C38 0.7(2)
C36 C37 C38 C33 -2.4(2)
C36 C37 C38 C39 176.76(13)
C34 C33 C38 C37 2.20(19)
C32 C33 C38 C37 -179.10(12)
C34 C33 C38 C39 -176.98(13)
C32 C33 C38 C39 1.72(19)
C37 C38 C39 C40 -178.64(13)
C33 C38 C39 C40 0.5(2)
C38 C39 C40 C31 -2.0(2)
C32 C31 C40 C39 1.2(2)
C30 C31 C40 C39 178.47(12)
N9 C41 C42 N10 41.86(15)
N9 C43 C44 N11 46.25(14)
N9 C45 C46 N12 -42.70(15)
O5 C48 C49 C50 -3.3(2)
C47 C48 C49 C50 176.61(13)
C48 C49 C50 O6 -1.1(2)
C48 C49 C50 C51 -179.78(12)
O6 C50 C51 C52 149.10(13)
C49 C50 C51 C52 -32.07(19)
O6 C50 C51 C60 -27.82(17)
C49 C50 C51 C60 151.00(13)
C60 C51 C52 C53 1.2(2)
C50 C51 C52 C53 -175.72(12)
C51 C52 C53 C54 175.74(13)
C51 C52 C53 C58 -2.8(2)
C52 C53 C54 C55 -178.24(14)
C58 C53 C54 C55 0.3(2)
C53 C54 C55 C56 -2.4(2)
C54 C55 C56 C57 1.8(2)
C55 C56 C57 C58 0.8(2)
C56 C57 C58 C59 176.15(14)
C56 C57 C58 C53 -2.9(2)
C54 C53 C58 C57 2.3(2)
C52 C53 C58 C57 -179.12(12)
C54 C53 C58 C59 -176.77(13)
C52 C53 C58 C59 1.83(19)
C57 C58 C59 C60 -178.22(13)
C53 C58 C59 C60 0.8(2)
C58 C59 C60 C51 -2.5(2)
C52 C51 C60 C59 1.5(2)
C50 C51 C60 C59 178.45(13)
N13 C61 C62 N14 -49.50(14)
N13 C63 C64 N15 43.17(15)
N13 C65 C66 N16 -37.26(15)
O7 C68 C69 C70 1.2(2)
C67 C68 C69 C70 -177.69(13)
C68 C69 C70 O8 -3.4(2)
C68 C69 C70 C71 175.18(12)
O8 C70 C71 C72 -150.38(13)
C69 C70 C71 C72 30.94(19)
O8 C70 C71 C80 28.40(17)
C69 C70 C71 C80 -150.28(13)
C80 C71 C72 C73 -2.0(2)
C70 C71 C72 C73 176.74(12)
C71 C72 C73 C74 -175.76(13)
C71 C72 C73 C78 3.1(2)
C72 C73 C74 C75 178.27(14)
C78 C73 C74 C75 -0.6(2)
C73 C74 C75 C76 2.0(2)
C74 C75 C76 C77 -1.3(2)
C75 C76 C77 C78 -1.0(2)
C76 C77 C78 C79 -176.64(14)
C76 C77 C78 C73 2.4(2)
C74 C73 C78 C79 177.44(13)
C72 C73 C78 C79 -1.4(2)
C74 C73 C78 C77 -1.6(2)
C72 C73 C78 C77 179.52(12)
C77 C78 C79 C80 177.73(14)
C73 C78 C79 C80 -1.3(2)
C78 C79 C80 C71 2.4(2)
C72 C71 C80 C79 -0.7(2)
C70 C71 C80 C79 -179.54(13)
C2 C1 N1 C5 -162.19(11)
C2 C1 N1 C3 73.56(14)
C2 C1 N1 Co1 -47.20(12)
C6 C5 N1 C1 160.82(11)
C6 C5 N1 C3 -74.12(13)
C6 C5 N1 Co1 45.41(12)
C4 C3 N1 C1 -99.07(13)
C4 C3 N1 C5 135.01(12)
C4 C3 N1 Co1 18.87(13)
C1 C2 N2 Co1 -17.47(13)
C3 C4 N3 Co1 39.10(13)
C5 C6 N4 Co1 28.78(12)
C24 C23 N5 C21 160.35(11)
C24 C23 N5 C25 -74.66(14)
C24 C23 N5 Co2 45.58(12)
C22 C21 N5 C23 -161.59(11)
C22 C21 N5 C25 72.94(13)
C22 C21 N5 Co2 -46.25(11)
C26 C25 N5 C23 94.96(13)
C26 C25 N5 C21 -139.65(11)
C26 C25 N5 Co2 -23.18(13)
C21 C22 N6 Co2 -23.65(13)
C23 C24 N7 Co2 18.09(13)
C25 C26 N8 Co2 -41.71(12)
C46 C45 N9 C43 160.61(11)
C46 C45 N9 C41 -74.49(14)
C46 C45 N9 Co3 45.79(12)
C44 C43 N9 C45 -161.88(11)
C44 C43 N9 C41 72.69(13)
C44 C43 N9 Co3 -46.40(12)
C42 C41 N9 C45 94.97(13)
C42 C41 N9 C43 -139.55(11)
C42 C41 N9 Co3 -23.25(13)
C41 C42 N10 Co3 -41.20(12)
C43 C44 N11 Co3 -23.59(13)
C45 C46 N12 Co3 19.60(14)
C62 C61 N13 C63 160.89(11)
C62 C61 N13 C65 -74.22(13)
C62 C61 N13 Co4 45.62(12)
C64 C63 N13 C61 -162.44(11)
C64 C63 N13 C65 73.44(14)
C64 C63 N13 Co4 -47.47(12)
C66 C65 N13 C61 135.23(12)
C66 C65 N13 C63 -99.10(13)
C66 C65 N13 Co4 18.81(14)
C61 C62 N14 Co4 28.83(12)
C63 C64 N15 Co4 -18.54(13)
C65 C66 N16 Co4 39.14(13)
C9 C8 O1 Co1 5.63(19)
C7 C8 O1 Co1 -175.45(9)
C9 C10 O2 Co1 -1.98(19)
C11 C10 O2 Co1 179.56(8)
C29 C28 O3 Co2 0.88(19)
C27 C28 O3 Co2 -178.59(9)
C29 C30 O4 Co2 6.46(18)
C31 C30 O4 Co2 -174.64(8)
C49 C48 O5 Co3 1.89(19)
C47 C48 O5 Co3 -178.06(9)
C49 C50 O6 Co3 6.19(18)
C51 C50 O6 Co3 -175.05(8)
C69 C68 O7 Co4 5.11(19)
C67 C68 O7 Co4 -175.94(9)
C69 C70 O8 Co4 -1.23(19)
C71 C70 O8 Co4 -179.84(8)
C8 O1 Co1 O2 -8.62(11)
C8 O1 Co1 N3 172.00(11)
C8 O1 Co1 N1 171.1(6)
C8 O1 Co1 N4 79.59(11)
C8 O1 Co1 N2 -95.20(11)
C10 O2 Co1 O1 6.88(11)
C10 O2 Co1 N3 178(78)
C10 O2 Co1 N1 -173.10(11)
C10 O2 Co1 N4 -84.99(11)
C10 O2 Co1 N2 100.47(11)
C4 N3 Co1 O1 156.46(9)
C4 N3 Co1 O2 -15.1(7)
C4 N3 Co1 N1 -23.61(9)
C4 N3 Co1 N4 -111.54(9)
C4 N3 Co1 N2 62.60(9)
C1 N1 Co1 O1 124.4(6)
C5 N1 Co1 O1 -115.6(6)
C3 N1 Co1 O1 3.3(6)
C1 N1 Co1 O2 -55.90(8)
C5 N1 Co1 O2 64.09(8)
C3 N1 Co1 O2 -177.01(9)
C1 N1 Co1 N3 123.48(9)
C5 N1 Co1 N3 -116.53(8)
C3 N1 Co1 N3 2.37(9)
C1 N1 Co1 N4 -143.96(8)
C5 N1 Co1 N4 -23.97(8)
C3 N1 Co1 N4 94.93(9)
C1 N1 Co1 N2 30.38(8)
C5 N1 Co1 N2 150.38(8)
C3 N1 Co1 N2 -90.73(9)
C6 N4 Co1 O1 172.80(9)
C6 N4 Co1 O2 -91.98(9)
C6 N4 Co1 N3 83.89(9)
C6 N4 Co1 N1 -2.77(9)
C6 N4 Co1 N2 -48.3(4)
C2 N2 Co1 O1 177.15(9)
C2 N2 Co1 O2 82.10(9)
C2 N2 Co1 N3 -93.83(9)
C2 N2 Co1 N1 -7.28(9)
C2 N2 Co1 N4 38.4(4)
C28 O3 Co2 O4 3.55(11)
C28 O3 Co2 N5 160.0(5)
C28 O3 Co2 N8 -176.59(11)
C28 O3 Co2 N6 -84.13(11)
C28 O3 Co2 N7 90.47(11)
C30 O4 Co2 O3 -7.09(11)
C30 O4 Co2 N5 174.85(11)
C30 O4 Co2 N8 175(9)
C30 O4 Co2 N6 87.37(11)
C30 O4 Co2 N7 -98.50(11)
C23 N5 Co2 O3 -98.3(5)
C21 N5 Co2 O3 142.9(5)
C25 N5 Co2 O3 23.1(6)
C23 N5 Co2 O4 58.33(8)
C21 N5 Co2 O4 -60.51(8)
C25 N5 Co2 O4 179.71(9)
C23 N5 Co2 N8 -121.67(9)
C21 N5 Co2 N8 119.49(8)
C25 N5 Co2 N8 -0.29(9)
C23 N5 Co2 N6 145.62(9)
C21 N5 Co2 N6 26.78(8)
C25 N5 Co2 N6 -93.00(9)
C23 N5 Co2 N7 -28.50(8)
C21 N5 Co2 N7 -147.34(8)
C25 N5 Co2 N7 92.88(9)
C26 N8 Co2 O3 -154.06(9)
C26 N8 Co2 O4 24.0(7)
C26 N8 Co2 N5 24.01(9)
C26 N8 Co2 N6 111.29(9)
C26 N8 Co2 N7 -62.41(9)
C22 N6 Co2 O3 -177.51(8)
C22 N6 Co2 O4 87.13(9)
C22 N6 Co2 N5 -1.88(9)
C22 N6 Co2 N8 -88.66(9)
C22 N6 Co2 N7 42.6(4)
C24 N7 Co2 O3 -178.71(9)
C24 N7 Co2 O4 -83.23(9)
C24 N7 Co2 N5 5.85(9)
C24 N7 Co2 N8 92.56(9)
C24 N7 Co2 N6 -38.7(4)
C48 O5 Co3 O6 2.03(11)
C48 O5 Co3 N9 158.0(5)
C48 O5 Co3 N10 -178.00(11)
C48 O5 Co3 N11 -85.50(11)
C48 O5 Co3 N12 88.91(11)
C50 O6 Co3 O5 -5.92(11)
C50 O6 Co3 N9 176.12(11)
C50 O6 Co3 N10 174.4(6)
C50 O6 Co3 N11 88.66(11)
C50 O6 Co3 N12 -97.39(11)
C45 N9 Co3 O5 -97.2(5)
C43 N9 Co3 O5 143.7(5)
C41 N9 Co3 O5 24.1(6)
C45 N9 Co3 O6 58.80(8)
C43 N9 Co3 O6 -60.24(8)
C41 N9 Co3 O6 -179.83(9)
C45 N9 Co3 N10 -121.32(9)
C43 N9 Co3 N10 119.64(8)
C41 N9 Co3 N10 0.05(9)
C45 N9 Co3 N11 145.92(9)
C43 N9 Co3 N11 26.88(8)
C41 N9 Co3 N11 -92.71(9)
C45 N9 Co3 N12 -27.99(9)
C43 N9 Co3 N12 -147.03(8)
C41 N9 Co3 N12 93.38(9)
C42 N10 Co3 O5 -154.45(9)
C42 N10 Co3 O6 25.2(7)
C42 N10 Co3 N9 23.51(9)
C42 N10 Co3 N11 110.78(9)
C42 N10 Co3 N12 -62.75(9)
C44 N11 Co3 O5 -177.47(8)
C44 N11 Co3 O6 87.11(9)
C44 N11 Co3 N9 -1.95(9)
C44 N11 Co3 N10 -88.78(9)
C44 N11 Co3 N12 42.8(4)
C46 N12 Co3 O5 -179.95(9)
C46 N12 Co3 O6 -84.40(9)
C46 N12 Co3 N9 4.73(9)
C46 N12 Co3 N10 91.47(9)
C46 N12 Co3 N11 -40.0(4)
C70 O8 Co4 O7 5.35(11)
C70 O8 Co4 N16 -179(79)
C70 O8 Co4 N13 -174.66(11)
C70 O8 Co4 N14 -86.67(11)
C70 O8 Co4 N15 98.72(11)
C68 O7 Co4 O8 -7.19(11)
C68 O7 Co4 N16 173.12(11)
C68 O7 Co4 N13 172.9(5)
C68 O7 Co4 N14 80.80(11)
C68 O7 Co4 N15 -93.77(11)
C66 N16 Co4 O8 -19.5(7)
C66 N16 Co4 O7 156.25(9)
C66 N16 Co4 N13 -23.77(9)
C66 N16 Co4 N14 -111.58(9)
C66 N16 Co4 N15 62.61(9)
C61 N13 Co4 O8 63.69(8)
C63 N13 Co4 O8 -56.09(8)
C65 N13 Co4 O8 -177.20(9)
C61 N13 Co4 O7 -116.4(6)
C63 N13 Co4 O7 123.8(6)
C65 N13 Co4 O7 2.7(6)
C61 N13 Co4 N16 -116.63(8)
C63 N13 Co4 N16 123.59(9)
C65 N13 Co4 N16 2.48(9)
C61 N13 Co4 N14 -24.14(8)
C63 N13 Co4 N14 -143.92(9)
C65 N13 Co4 N14 94.97(9)
C61 N13 Co4 N15 149.98(8)
C63 N13 Co4 N15 30.20(8)
C65 N13 Co4 N15 -90.91(9)
C62 N14 Co4 O8 -91.94(9)
C62 N14 Co4 O7 172.72(9)
C62 N14 Co4 N16 83.78(9)
C62 N14 Co4 N13 -2.65(9)
C62 N14 Co4 N15 -49.8(4)
C64 N15 Co4 O8 82.82(9)
C64 N15 Co4 O7 178.03(9)
C64 N15 Co4 N16 -92.93(9)
C64 N15 Co4 N13 -6.61(9)
C64 N15 Co4 N14 40.6(4)
